data_1576827
loop_
_publ_author_name
'Xie, Hao-Hui'
'Yang, Wen-Jing'
'Li, Ze-Jian'
'Ren, Ying-Zheng'
'Si, Nian'
'Liu, Peng-Fei'
'Tang, Yong-Xing'
'Zhang, Wen-Chao'
'Cui, Peng-Fei'

_publ_section_title
;
 Directing structural transformation in gold(i)-carborane nanoclusters to
 unlock ultrafast hypergolic ignition.
;
_journal_issue 17
_journal_name_full 'Chemical science'
_journal_page_first 8795
_journal_page_last 8802
_journal_paper_doi 10.1039/d6sc01070a
_journal_volume 17
_journal_year 2026
_chemical_formula_moiety 'C52 H60 Au8 B20 P4 S4'
_chemical_formula_sum 'C52 H60 Au8 B20 P4 S4'
_chemical_formula_weight 2729.05
_space_group_crystal_system monoclinic
_space_group_IT_number 14
_space_group_name_Hall '-P 2ybc'
_space_group_name_H-M_alt 'P 1 21/c 1'
_atom_sites_solution_hydrogens geom
_atom_sites_solution_primary iterative
_audit_creation_date 2025-06-06
_audit_creation_method
;
Olex2 1.5
(compiled 2024.02.16 svn.r378c4104 for OlexSys, GUI svn.r6928)
;
_audit_update_record
;
2025-06-06 deposited with the CCDC.	2026-03-06 downloaded from the CCDC.
;
_cell_angle_alpha 90
_cell_angle_beta 93.7000(10)
_cell_angle_gamma 90
_cell_formula_units_Z 4
_cell_length_a 13.3714(5)
_cell_length_b 23.3899(9)
_cell_length_c 26.9799(9)
_cell_measurement_reflns_used 9554
_cell_measurement_temperature 100.15
_cell_measurement_theta_max 68.124
_cell_measurement_theta_min 3.283
_cell_volume 8420.5(5)
_computing_cell_refinement 'SAINT V8.41 (?, 2016)'
_computing_data_reduction 'SAINT V8.41 (?, 2016)'
_computing_molecular_graphics 'Olex2 1.5 (Dolomanov et al., 2009)'
_computing_publication_material 'Olex2 1.5 (Dolomanov et al., 2009)'
_computing_structure_refinement 'SHELXL 2018/3 (Sheldrick, 2015)'
_computing_structure_solution 'olex2.solve 1.5 (Bourhis et al., 2015)'
_diffrn_ambient_temperature 100.15
_diffrn_measured_fraction_theta_full 0.983
_diffrn_measured_fraction_theta_max 0.982
_diffrn_measurement_device_type multi-scan
_diffrn_radiation_type CuK\a
_diffrn_radiation_wavelength 1.54184
_diffrn_reflns_av_R_equivalents 0.0697
_diffrn_reflns_av_unetI/netI 0.0490
_diffrn_reflns_Laue_measured_fraction_full 0.983
_diffrn_reflns_Laue_measured_fraction_max 0.982
_diffrn_reflns_limit_h_max 16
_diffrn_reflns_limit_h_min -16
_diffrn_reflns_limit_k_max 24
_diffrn_reflns_limit_k_min -28
_diffrn_reflns_limit_l_max 31
_diffrn_reflns_limit_l_min -32
_diffrn_reflns_number 78873
_diffrn_reflns_point_group_measured_fraction_full 0.983
_diffrn_reflns_point_group_measured_fraction_max 0.982
_diffrn_reflns_theta_full 67.684
_diffrn_reflns_theta_max 68.145
_diffrn_reflns_theta_min 3.283
_diffrn_source_current 1.1
_diffrn_source_power 0.05500000000000001
_diffrn_source_voltage 50.0
_exptl_absorpt_coefficient_mu 27.369
_exptl_absorpt_correction_T_max 0.7530
_exptl_absorpt_correction_T_min 0.3240
_exptl_absorpt_correction_type multi-scan
_exptl_absorpt_process_details
;
SADABS-2016/2 (Bruker,2016/2) was used for absorption correction.
wR2(int) was 0.1157 before and 0.0538 after correction.
The Ratio of minimum to maximum transmission is 0.4303.
The \l/2 correction factor is Not present.
;
_exptl_crystal_colour colourless
_exptl_crystal_colour_primary colourless
_exptl_crystal_density_diffrn 2.153
_exptl_crystal_description block
_exptl_crystal_F_000 4912
_exptl_crystal_size_max 0.076
_exptl_crystal_size_mid 0.058
_exptl_crystal_size_min 0.043
_refine_diff_density_max 3.409
_refine_diff_density_min -2.890
_refine_diff_density_rms 0.391
_refine_ls_extinction_method none
_refine_ls_goodness_of_fit_ref 1.099
_refine_ls_hydrogen_treatment constr
_refine_ls_matrix_type full
_refine_ls_number_parameters 793
_refine_ls_number_reflns 15103
_refine_ls_number_restraints 492
_refine_ls_restrained_S_all 1.083
_refine_ls_R_factor_all 0.0549
_refine_ls_R_factor_gt 0.0386
_refine_ls_shift/su_max 0.002
_refine_ls_shift/su_mean 0.000
_refine_ls_structure_factor_coef Fsqd
_refine_ls_weighting_details 'w=1/[\s^2^(Fo^2^)+(0.0461P)^2^+225.5231P] where P=(Fo^2^+2Fc^2^)/3'
_refine_ls_weighting_scheme calc
_refine_ls_wR_factor_gt 0.1016
_refine_ls_wR_factor_ref 0.1153
_reflns_Friedel_coverage 0.000
_reflns_number_gt 13574
_reflns_number_total 15103
_reflns_threshold_expression 'I > 2\s(I)'
_cod_data_source_file d6sc01070a7.cif
_cod_data_source_block cu_ryz_75a_0m_pl
_cod_depositor_comments 'Adding full bibliography for 1576822--1576830.cif.'
_cod_database_code 1576827
_shelx_shelxl_version_number 2018/3
_shelx_space_group_comment
;
The symmetry employed for this shelxl refinement is uniquely defined
by the following loop, which should always be used as a source of
symmetry information in preference to the above space-group names.
They are only intended as comments.
;
_olex2_refinement_description
;
1. Fixed Uiso
 At 1.2 times of:
  All B(H) groups, All C(H) groups
2. Uiso/Uaniso restraints and constraints
C11 \\sim C10 \\sim C9 \\sim C8 \\sim C7 \\sim C12: within 2A with sigma of
0.01 and sigma for terminal atoms of 0.02 within 2A
C15 \\sim C20 \\sim C19 \\sim C17 \\sim C18 \\sim C16: within 2A with sigma of
0.01 and sigma for terminal atoms of 0.02 within 2A
C21 \\sim C22 \\sim C23 \\sim C24 \\sim C25 \\sim C26: within 2A with sigma of
0.01 and sigma for terminal atoms of 0.02 within 2A
C34 \\sim C35 \\sim C36 \\sim C37 \\sim C38: within 2A with sigma of 0.01 and
sigma for terminal atoms of 0.02 within 2A
B7 \\sim B1 \\sim C33 \\sim B9 \\sim B8 \\sim B5 \\sim B6: within 2A with sigma
of 0.01 and sigma for terminal atoms of 0.02 within 2A
B4 \\sim B8 \\sim B3 \\sim C40 \\sim B5 \\sim C39: within 2A with sigma of 0.01
and sigma for terminal atoms of 0.02 within 2A
B16 \\sim B11 \\sim B20 \\sim C13 \\sim B15 \\sim B14: within 2A with sigma of
0.01 and sigma for terminal atoms of 0.02 within 2A
C47 \\sim C48 \\sim C49 \\sim C50 \\sim C51 \\sim C52: within 2A with sigma of
0.01 and sigma for terminal atoms of 0.02 within 2A
C16 \\sim C15 \\sim C20 \\sim C19 \\sim C18 \\sim C17: within 2A with sigma of
0.001 and sigma for terminal atoms of 0.002 within 2A
C12 \\sim C11 \\sim C10 \\sim C9 \\sim C8 \\sim C7: within 2A with sigma of
0.001 and sigma for terminal atoms of 0.002 within 2A
C42 \\sim C43 \\sim C44 \\sim C45 \\sim C46 \\sim C41: within 2A with sigma of
0.001 and sigma for terminal atoms of 0.002 within 2A
B17 \\sim B18 \\sim B19 \\sim B16: within 2A with sigma of 0.001 and sigma for
terminal atoms of 0.002 within 2A
C30 \\sim C31 \\sim C32 \\sim C28 \\sim C27 \\sim C29: within 2A with sigma of
0.001 and sigma for terminal atoms of 0.002 within 2A
C23 \\sim C22 \\sim C21 \\sim C26 \\sim C25 \\sim C24: within 2A with sigma of
0.001 and sigma for terminal atoms of 0.002 within 2A
C14 \\sim B17 \\sim B15 \\sim B14 \\sim B13 \\sim B19: within 2A with sigma of
0.001 and sigma for terminal atoms of 0.002 within 2A
3.a Aromatic/amide H refined with riding coordinates:
 C10(H10), C48(H48), C9(H9), C36(H36), C8(H8), C16(H16), C28(H28), C49(H49),
 C52(H52), C50(H50), C17(H17), C18(H18), C35(H35), C22(H22), C34(H34), C43(H43),
  C51(H51), C31(H31), C19(H19), C26(H26), C42(H42), C12(H12), C20(H20),
 C11(H11), C4(H4a), C38(H38), C25(H25), C32(H32), C23(H23), C5(H5), C46(H46),
 C24(H24), C37(H37), C3(H3), C30(H30), C29(H29), C1(H1), C44(H44), C6(H6),
 C45(H45)
3.b Boron cage BH refined with riding coordinates:
 B4(H4), B15(H15), B2(H2), B14(H14), B5(H5a), B3(H3a), B6(H6a), B12(H12a),
 B1(H1a), B16(H16a), B13(H13), B10(H10a), B8(H8a), B17(H17a), B9(H9a),
 B20(H20a), B18(H18a), B7(H7), B11(H11a), B19(H19a)
;
_smtbx_masks_void_probe_radius 1.2
_smtbx_masks_void_truncation_radius 1.2
_olex2_submission_special_instructions 'No special instructions were received'

loop_
_space_group_symop_operation_xyz
'x, y, z'
'-x, y+1/2, -z+1/2'
'-x, -y, -z'
'x, -y-1/2, z-1/2'

loop_
_atom_site_label
_atom_site_type_symbol
_atom_site_fract_x
_atom_site_fract_y
_atom_site_fract_z
_atom_site_U_iso_or_equiv
_atom_site_adp_type
_atom_site_occupancy
_atom_site_site_symmetry_order
_atom_site_calc_flag
_atom_site_refinement_flags_posn
_atom_site_refinement_flags_adp
_atom_site_refinement_flags_occupancy
_atom_site_disorder_assembly
_atom_site_disorder_group
Au2 Au -0.25108(3) 0.53069(2) 0.59089(2) 0.01238(10) Uani 1 1 d . . . . .
Au3 Au -0.28894(3) 0.42639(2) 0.64731(2) 0.01067(9) Uani 1 1 d . . . . .
Au4 Au -0.34621(3) 0.54169(2) 0.69585(2) 0.01290(10) Uani 1 1 d . . . . .
Au7 Au 0.05573(3) 0.58847(2) 0.71722(2) 0.01232(10) Uani 1 1 d . . . . .
Au5 Au -0.37767(3) 0.66268(2) 0.72753(2) 0.01286(10) Uani 1 1 d . . . . .
Au1 Au -0.21898(3) 0.62881(2) 0.52599(2) 0.01161(10) Uani 1 1 d . . . . .
Au8 Au -0.06987(3) 0.62224(2) 0.62769(2) 0.01427(10) Uani 1 1 d . . . . .
Au6 Au -0.15946(3) 0.63056(2) 0.73476(2) 0.01452(10) Uani 1 1 d . . . . .
S2 S -0.39981(19) 0.49865(9) 0.62169(8) 0.0140(5) Uani 1 1 d . . . . .
P4 P -0.47214(19) 0.73174(10) 0.68979(8) 0.0127(5) Uani 1 1 d . . . . .
S1 S -0.1033(2) 0.56350(11) 0.55966(9) 0.0170(5) Uani 1 1 d . . . . .
P1 P -0.17956(19) 0.35482(10) 0.66571(8) 0.0118(5) Uani 1 1 d . . . . .
P3 P -0.33664(19) 0.69039(10) 0.49529(8) 0.0117(5) Uani 1 1 d . . . . .
S3 S -0.2945(2) 0.58777(10) 0.76913(9) 0.0168(5) Uani 1 1 d . . . . .
P2 P 0.1422(2) 0.50561(10) 0.72433(9) 0.0125(5) Uani 1 1 d . . . . .
S4 S -0.0272(2) 0.67440(10) 0.69964(10) 0.0184(5) Uani 1 1 d . . . . .
C10 C -0.6498(9) 0.6080(5) 0.4839(4) 0.0216(10) Uani 1 1 d . U . . .
H10 H -0.714672 0.591387 0.483165 0.026 Uiso 1 1 calc R U . . .
C39 C -0.0863(7) 0.3746(4) 0.7168(3) 0.0092(16) Uani 1 1 d . U . . .
C48 C 0.2785(9) 0.4627(5) 0.6573(4) 0.021(2) Uani 1 1 d . U . . .
H48 H 0.320146 0.451942 0.685609 0.025 Uiso 1 1 calc R U . . .
C9 C -0.5681(8) 0.5801(5) 0.5072(4) 0.0215(10) Uani 1 1 d . U . . .
H9 H -0.576529 0.543864 0.522251 0.026 Uiso 1 1 calc R U . . .
C36 C -0.0177(9) 0.3215(5) 0.5233(4) 0.027(2) Uani 1 1 d . U . . .
H36 H 0.013498 0.315290 0.493076 0.033 Uiso 1 1 calc R U . . .
C8 C -0.4756(9) 0.6050(5) 0.5085(4) 0.0211(10) Uani 1 1 d . U . . .
H8 H -0.420240 0.585869 0.524963 0.025 Uiso 1 1 calc R U . . .
C16 C -0.5903(9) 0.6508(5) 0.6407(4) 0.0212(10) Uani 1 1 d . U . . .
H16 H -0.527930 0.633522 0.634658 0.025 Uiso 1 1 calc R U . . .
C28 C -0.3396(9) 0.2838(5) 0.6641(4) 0.0236(10) Uani 1 1 d . U . . .
H28 H -0.374477 0.316838 0.651907 0.028 Uiso 1 1 calc R U . . .
C49 C 0.3115(9) 0.4551(5) 0.6101(4) 0.024(2) Uani 1 1 d . U . . .
H49 H 0.376019 0.439435 0.606246 0.028 Uiso 1 1 calc R U . . .
C14 C -0.4177(8) 0.7632(4) 0.6338(4) 0.0142(8) Uani 1 1 d . U . . .
C21 C -0.4928(8) 0.7933(4) 0.7286(4) 0.0191(10) Uani 1 1 d . U . . .
B4 B -0.0560(8) 0.4462(4) 0.7179(4) 0.0104(17) Uani 1 1 d . U . . .
H4 H -0.085469 0.478326 0.689909 0.012 Uiso 1 1 calc R U . . .
C13 C -0.3557(7) 0.7457(4) 0.5433(4) 0.0130(16) Uani 1 1 d . U . . .
C40 C 0.0643(8) 0.4448(4) 0.7452(3) 0.0134(17) Uani 1 1 d . U . . .
C52 C 0.1239(9) 0.4992(4) 0.6218(4) 0.022(2) Uani 1 1 d . U . . .
H52 H 0.058579 0.513995 0.625247 0.027 Uiso 1 1 calc R U . . .
C50 C 0.2509(9) 0.4703(4) 0.5684(4) 0.021(2) Uani 1 1 d . U . . .
H50 H 0.274293 0.466219 0.536061 0.026 Uiso 1 1 calc R U . . .
C17 C -0.6814(8) 0.6246(5) 0.6224(4) 0.0213(10) Uani 1 1 d . U . . .
H17 H -0.680269 0.590857 0.602887 0.026 Uiso 1 1 calc R U . . .
C18 C -0.7690(9) 0.6484(5) 0.6330(4) 0.0217(10) Uani 1 1 d . U . . .
H18 H -0.829998 0.631893 0.619883 0.026 Uiso 1 1 calc R U . . .
C35 C -0.0428(9) 0.3761(5) 0.5369(4) 0.022(2) Uani 1 1 d . U . . .
H35 H -0.030197 0.407507 0.515876 0.026 Uiso 1 1 calc R U . . .
C47 C 0.1820(8) 0.4865(4) 0.6633(4) 0.0159(19) Uani 1 1 d . U . . .
C33 C -0.1097(8) 0.3394(4) 0.6117(3) 0.0124(19) Uani 1 1 d . . . . .
C22 C -0.4266(8) 0.7975(4) 0.7710(4) 0.0192(10) Uani 1 1 d . U . . .
H22 H -0.380439 0.767377 0.778595 0.023 Uiso 1 1 calc R U . . .
C27 C -0.2379(9) 0.2881(4) 0.6808(4) 0.0234(10) Uani 1 1 d . U . . .
C41 C 0.2608(9) 0.5099(5) 0.7598(4) 0.0229(10) Uani 1 1 d . U . . .
C34 C -0.0865(8) 0.3849(5) 0.5814(4) 0.019(2) Uani 1 1 d . U . . .
H34 H -0.100851 0.422849 0.591406 0.022 Uiso 1 1 calc R U . . .
C43 C 0.4198(9) 0.5630(5) 0.7628(4) 0.0232(10) Uani 1 1 d . U . . .
H43 H 0.460254 0.592532 0.750512 0.028 Uiso 1 1 calc R U . . .
C15 C -0.5923(8) 0.7021(5) 0.6677(4) 0.0211(10) Uani 1 1 d . U . . .
C51 C 0.1565(9) 0.4914(4) 0.5747(4) 0.021(2) Uani 1 1 d . U . . .
H51 H 0.113310 0.500561 0.546424 0.026 Uiso 1 1 calc R U . . .
C31 C -0.2397(9) 0.1881(5) 0.7024(4) 0.0242(10) Uani 1 1 d . U . . .
H31 H -0.207051 0.155757 0.717304 0.029 Uiso 1 1 calc R U . . .
C19 C -0.7718(9) 0.6968(5) 0.6631(4) 0.0218(10) Uani 1 1 d . U . . .
H19 H -0.834331 0.711800 0.671816 0.026 Uiso 1 1 calc R U . . .
C26 C -0.5582(8) 0.8384(4) 0.7164(4) 0.0193(10) Uani 1 1 d . U . . .
H26 H -0.601896 0.836273 0.687243 0.023 Uiso 1 1 calc R U . . .
C42 C 0.3197(9) 0.5562(5) 0.7448(4) 0.0229(10) Uani 1 1 d . U . . .
H42 H 0.290751 0.583397 0.721944 0.027 Uiso 1 1 calc R U . . .
C12 C -0.5448(8) 0.6852(5) 0.4618(4) 0.0211(10) Uani 1 1 d . U . . .
H12 H -0.536949 0.720861 0.445590 0.025 Uiso 1 1 calc R U . . .
C20 C -0.6835(8) 0.7230(5) 0.6801(4) 0.0214(10) Uani 1 1 d . U . . .
H20 H -0.685766 0.755975 0.700565 0.026 Uiso 1 1 calc R U . . .
C11 C -0.6352(9) 0.6606(5) 0.4616(4) 0.0214(10) Uani 1 1 d . U . . .
H11 H -0.691184 0.679686 0.445687 0.026 Uiso 1 1 calc R U . . .
B15 B -0.3421(9) 0.7190(5) 0.6025(4) 0.0142(8) Uani 1 1 d . U . . .
H15 H -0.327782 0.672912 0.611799 0.017 Uiso 1 1 calc R U . . .
C4 C -0.1939(10) 0.7248(5) 0.3710(4) 0.028(3) Uani 1 1 d . . . . .
H4A H -0.138547 0.708716 0.355526 0.034 Uiso 1 1 calc R U . . .
C7 C -0.4603(9) 0.6577(5) 0.4864(4) 0.0208(10) Uani 1 1 d . U . . .
C38 C -0.0846(9) 0.2846(5) 0.5975(4) 0.026(2) Uani 1 1 d . U . . .
H38 H -0.099558 0.253121 0.618065 0.032 Uiso 1 1 calc R U . . .
C25 C -0.5597(8) 0.8864(4) 0.7467(4) 0.0195(10) Uani 1 1 d . U . . .
H25 H -0.604833 0.916846 0.738567 0.023 Uiso 1 1 calc R U . . .
C2 C -0.3047(8) 0.7250(5) 0.4379(3) 0.018(2) Uani 1 1 d . . . . .
C32 C -0.1893(9) 0.2398(4) 0.6995(4) 0.0239(11) Uani 1 1 d . U . . .
H32 H -0.120548 0.241951 0.710603 0.029 Uiso 1 1 calc R U . . .
C23 C -0.4274(8) 0.8450(4) 0.8023(4) 0.0194(10) Uani 1 1 d . U . . .
H23 H -0.384080 0.847105 0.831541 0.023 Uiso 1 1 calc R U . . .
C5 C -0.2438(9) 0.7728(5) 0.3506(4) 0.026(3) Uani 1 1 d . . . . .
H5 H -0.222619 0.789242 0.320822 0.032 Uiso 1 1 calc R U . . .
C46 C 0.3058(9) 0.4728(5) 0.7955(4) 0.0231(10) Uani 1 1 d . U . . .
H46 H 0.268558 0.440985 0.806039 0.028 Uiso 1 1 calc R U . . .
C24 C -0.4941(8) 0.8896(4) 0.7892(4) 0.0197(10) Uani 1 1 d . U . . .
H24 H -0.494843 0.922672 0.809588 0.024 Uiso 1 1 calc R U . . .
C37 C -0.0382(10) 0.2749(6) 0.5540(4) 0.032(2) Uani 1 1 d . U . . .
H37 H -0.020295 0.237154 0.544887 0.038 Uiso 1 1 calc R U . . .
C3 C -0.2267(10) 0.7013(5) 0.4139(4) 0.026(3) Uani 1 1 d . . . . .
H3 H -0.194620 0.667994 0.427390 0.031 Uiso 1 1 calc R U . . .
C30 C -0.3390(9) 0.1843(5) 0.6831(4) 0.0242(10) Uani 1 1 d . U . . .
H30 H -0.371986 0.148317 0.682387 0.029 Uiso 1 1 calc R U . . .
C29 C -0.3894(9) 0.2319(5) 0.6653(4) 0.0241(10) Uani 1 1 d . U . . .
H29 H -0.457938 0.229229 0.653849 0.029 Uiso 1 1 calc R U . . .
C1 C -0.3531(9) 0.7722(4) 0.4170(4) 0.022(2) Uani 1 1 d . . . . .
H1 H -0.407882 0.788343 0.432826 0.026 Uiso 1 1 calc R U . . .
C44 C 0.4577(9) 0.5258(5) 0.7988(4) 0.0234(10) Uani 1 1 d . U . . .
H44 H 0.524352 0.531174 0.812371 0.028 Uiso 1 1 calc R U . . .
C6 C -0.3237(9) 0.7964(5) 0.3734(4) 0.025(3) Uani 1 1 d . . . . .
H6 H -0.357926 0.828821 0.359463 0.030 Uiso 1 1 calc R U . . .
C45 C 0.4017(9) 0.4807(5) 0.8159(4) 0.0234(10) Uani 1 1 d . U . . .
H45 H 0.429146 0.455899 0.841065 0.028 Uiso 1 1 calc R U . . .
B2 B 0.0124(9) 0.3310(5) 0.7386(4) 0.015(2) Uani 1 1 d . . . . .
H2 H 0.027440 0.287188 0.724143 0.018 Uiso 1 1 calc R U . . .
B14 B -0.4613(9) 0.7431(5) 0.5760(4) 0.0141(8) Uani 1 1 d . U . . .
H14 H -0.525545 0.713162 0.567838 0.017 Uiso 1 1 calc R U . . .
B5 B -0.1338(9) 0.4178(5) 0.7620(4) 0.0121(17) Uani 1 1 d . U . . .
H5A H -0.214342 0.430624 0.762814 0.014 Uiso 1 1 calc R U . . .
B3 B 0.0331(9) 0.3925(5) 0.7030(4) 0.0129(18) Uani 1 1 d . U . . .
H3A H 0.061823 0.389725 0.664997 0.015 Uiso 1 1 calc R U . . .
B6 B -0.0925(9) 0.3462(5) 0.7751(4) 0.0153(19) Uani 1 1 d . U . . .
H6A H -0.146568 0.311936 0.784560 0.018 Uiso 1 1 calc R U . . .
B12 B -0.3852(10) 0.8578(5) 0.5748(4) 0.021(3) Uani 1 1 d . . . . .
H12A H -0.399688 0.903956 0.565815 0.025 Uiso 1 1 calc R U . . .
B1 B 0.0327(10) 0.3487(5) 0.8027(4) 0.019(2) Uani 1 1 d . U . . .
H1A H 0.061355 0.316631 0.830980 0.022 Uiso 1 1 calc R U . . .
B16 B -0.2461(9) 0.7632(5) 0.5798(4) 0.0141(9) Uani 1 1 d . U . . .
H16A H -0.169300 0.746682 0.573556 0.017 Uiso 1 1 calc R U . . .
B13 B -0.4787(9) 0.8132(5) 0.5976(4) 0.0143(8) Uani 1 1 d . U . . .
H13 H -0.555067 0.830019 0.604394 0.017 Uiso 1 1 calc R U . . .
B10 B 0.1108(9) 0.3772(5) 0.7580(4) 0.015(2) Uani 1 1 d . . . . .
H10A H 0.191378 0.364669 0.756669 0.018 Uiso 1 1 calc R U . . .
B8 B -0.0323(10) 0.4653(5) 0.7811(4) 0.0173(18) Uani 1 1 d . U . . .
H8A H -0.043783 0.509916 0.794667 0.021 Uiso 1 1 calc R U . . .
B17 B -0.2876(9) 0.7745(5) 0.6403(4) 0.0142(8) Uani 1 1 d . U . . .
H17A H -0.238759 0.765344 0.674681 0.017 Uiso 1 1 calc R U . . .
B9 B 0.0683(9) 0.4219(5) 0.8064(4) 0.0153(19) Uani 1 1 d . U . . .
H9A H 0.121322 0.438377 0.836906 0.018 Uiso 1 1 calc R U . . .
B20 B -0.4400(9) 0.8015(4) 0.5365(4) 0.0138(19) Uani 1 1 d . U . . .
H20A H -0.489188 0.810021 0.502151 0.017 Uiso 1 1 calc R U . . .
B18 B -0.2678(9) 0.8337(5) 0.6006(4) 0.0143(8) Uani 1 1 d . U . . .
H18A H -0.204436 0.864349 0.608400 0.017 Uiso 1 1 calc R U . . .
B7 B -0.0586(9) 0.4027(5) 0.8174(4) 0.0163(18) Uani 1 1 d . U . . .
H7 H -0.089741 0.405906 0.854802 0.020 Uiso 1 1 calc R U . . .
B11 B -0.3071(9) 0.8141(5) 0.5391(4) 0.0169(19) Uani 1 1 d . U . . .
H11A H -0.269643 0.830765 0.506069 0.020 Uiso 1 1 calc R U . . .
B19 B -0.3725(9) 0.8326(5) 0.6371(4) 0.0143(8) Uani 1 1 d . U . . .
H19A H -0.378489 0.861493 0.669905 0.017 Uiso 1 1 calc R U . . .

loop_
_atom_site_aniso_label
_atom_site_aniso_U_11
_atom_site_aniso_U_22
_atom_site_aniso_U_33
_atom_site_aniso_U_23
_atom_site_aniso_U_13
_atom_site_aniso_U_12
Au2 0.0201(2) 0.00733(18) 0.00976(17) 0.00272(13) 0.00161(15) 0.00080(15)
Au3 0.0160(2) 0.00570(18) 0.01018(17) 0.00185(13) -0.00029(15) -0.00030(14)
Au4 0.0189(2) 0.00689(18) 0.01314(18) 0.00017(13) 0.00292(15) 0.00061(15)
Au7 0.0166(2) 0.00556(18) 0.01461(18) -0.00026(13) -0.00079(15) -0.00091(14)
Au5 0.0193(2) 0.00937(19) 0.01005(17) -0.00230(13) 0.00221(15) -0.00064(15)
Au1 0.0192(2) 0.00895(19) 0.00668(17) 0.00176(13) 0.00100(15) 0.00094(15)
Au8 0.0168(2) 0.00975(19) 0.01627(19) 0.00430(14) 0.00137(16) 0.00196(15)
Au6 0.0193(2) 0.00939(19) 0.01480(19) -0.00220(14) 0.00029(16) 0.00128(15)
S2 0.0193(13) 0.0075(10) 0.0150(10) 0.0026(8) -0.0017(9) -0.0025(9)
P4 0.0160(13) 0.0118(11) 0.0104(10) -0.0049(9) 0.0007(9) -0.0013(9)
S1 0.0202(13) 0.0175(12) 0.0134(10) 0.0051(9) 0.0019(9) 0.0020(10)
P1 0.0193(13) 0.0056(11) 0.0104(10) 0.0020(8) 0.0004(9) -0.0040(9)
P3 0.0183(13) 0.0096(11) 0.0069(10) 0.0009(8) -0.0002(9) -0.0023(9)
S3 0.0230(14) 0.0137(11) 0.0138(10) 0.0011(9) 0.0011(10) -0.0007(9)
P2 0.0186(13) 0.0059(11) 0.0129(11) 0.0027(8) -0.0008(9) -0.0008(9)
S4 0.0219(14) 0.0067(11) 0.0265(12) -0.0019(9) 0.0015(10) 0.0005(9)
C10 0.022(2) 0.027(2) 0.016(2) -0.0016(18) -0.0019(18) -0.0052(19)
C39 0.008(4) 0.008(4) 0.012(3) 0.006(3) 0.003(3) 0.004(3)
C48 0.023(5) 0.019(4) 0.020(4) -0.003(4) -0.004(4) 0.005(4)
C9 0.022(2) 0.027(2) 0.016(2) -0.0017(18) -0.0015(18) -0.0052(19)
C36 0.025(5) 0.033(5) 0.025(5) -0.007(4) 0.012(4) -0.009(4)
C8 0.021(2) 0.027(2) 0.015(2) -0.0015(18) -0.0014(18) -0.0052(19)
C16 0.020(2) 0.021(2) 0.022(2) -0.0032(19) 0.0008(19) -0.0045(19)
C28 0.031(3) 0.013(2) 0.026(2) 0.0007(18) -0.001(2) -0.009(2)
C49 0.029(5) 0.018(4) 0.024(4) -0.007(4) 0.001(4) 0.003(4)
C14 0.0140(19) 0.0136(18) 0.0145(17) -0.0022(15) -0.0023(15) 0.0009(15)
C21 0.019(2) 0.015(2) 0.024(2) -0.0102(18) 0.0084(19) -0.0038(18)
B4 0.009(4) 0.009(4) 0.013(3) 0.005(3) 0.001(3) 0.006(3)
C13 0.013(4) 0.011(3) 0.015(3) 0.000(3) 0.001(3) 0.000(3)
C40 0.016(4) 0.012(4) 0.012(4) 0.000(3) -0.003(3) 0.003(3)
C52 0.034(5) 0.009(4) 0.025(4) 0.002(4) 0.002(4) -0.002(4)
C50 0.030(5) 0.014(4) 0.021(4) -0.004(4) 0.004(4) -0.003(4)
C17 0.020(2) 0.022(2) 0.023(2) -0.0029(19) 0.0007(19) -0.0047(19)
C18 0.020(2) 0.022(2) 0.023(2) -0.0028(19) 0.0007(19) -0.0048(19)
C35 0.022(5) 0.024(5) 0.021(4) 0.002(4) 0.007(4) -0.003(4)
C47 0.027(5) 0.002(4) 0.019(4) 0.000(3) 0.000(4) -0.002(3)
C33 0.014(5) 0.010(5) 0.013(4) -0.002(3) -0.002(4) -0.004(4)
C22 0.019(2) 0.015(2) 0.024(2) -0.0104(18) 0.0083(19) -0.0037(18)
C27 0.031(3) 0.013(2) 0.026(2) 0.0005(18) -0.001(2) -0.009(2)
C41 0.026(3) 0.019(2) 0.023(2) 0.0004(19) -0.003(2) -0.005(2)
C34 0.019(5) 0.018(5) 0.019(4) 0.001(4) 0.004(4) 0.000(4)
C43 0.026(3) 0.019(2) 0.024(2) 0.0002(19) -0.002(2) -0.005(2)
C15 0.019(2) 0.021(2) 0.023(2) -0.0032(19) 0.0009(19) -0.0044(19)
C51 0.035(5) 0.010(4) 0.018(4) 0.000(3) -0.007(4) -0.002(4)
C31 0.032(3) 0.013(2) 0.027(2) 0.0012(18) -0.001(2) -0.009(2)
C19 0.020(2) 0.022(2) 0.024(2) -0.0029(19) 0.0012(19) -0.0047(19)
C26 0.019(2) 0.015(2) 0.024(2) -0.0100(18) 0.0084(19) -0.0034(18)
C42 0.026(3) 0.019(2) 0.023(2) 0.0004(19) -0.003(2) -0.005(2)
C12 0.021(2) 0.027(2) 0.015(2) -0.0013(18) -0.0021(18) -0.0054(19)
C20 0.020(2) 0.021(2) 0.023(2) -0.0031(19) 0.0013(19) -0.0044(19)
C11 0.021(2) 0.027(2) 0.016(2) -0.0014(18) -0.0023(18) -0.0054(19)
B15 0.0140(19) 0.0135(18) 0.0145(17) -0.0022(15) -0.0024(15) 0.0008(16)
C4 0.031(7) 0.036(7) 0.018(5) 0.010(5) 0.002(5) -0.003(5)
C7 0.021(2) 0.026(2) 0.015(2) -0.0014(18) -0.0017(18) -0.0054(19)
C38 0.028(6) 0.025(5) 0.027(5) -0.001(4) 0.009(5) -0.001(4)
C25 0.019(2) 0.015(2) 0.025(2) -0.0102(18) 0.0085(19) -0.0033(18)
C2 0.023(6) 0.022(5) 0.009(4) 0.002(4) -0.004(4) -0.004(4)
C32 0.031(3) 0.013(2) 0.027(2) 0.0009(18) -0.001(2) -0.009(2)
C23 0.020(2) 0.015(2) 0.024(2) -0.0108(18) 0.0084(19) -0.0036(18)
C5 0.031(7) 0.032(6) 0.017(5) 0.012(4) 0.005(5) -0.010(5)
C46 0.026(3) 0.019(2) 0.024(2) 0.0005(19) -0.003(2) -0.005(2)
C24 0.020(2) 0.015(2) 0.025(2) -0.0108(18) 0.0086(19) -0.0035(18)
C37 0.036(6) 0.032(5) 0.029(5) -0.011(4) 0.014(4) -0.005(4)
C3 0.046(8) 0.019(6) 0.014(5) 0.001(4) 0.008(5) -0.001(5)
C30 0.031(3) 0.014(2) 0.027(2) 0.0011(18) -0.002(2) -0.009(2)
C29 0.031(3) 0.014(2) 0.027(2) 0.0010(18) -0.001(2) -0.009(2)
C1 0.034(7) 0.013(5) 0.018(5) 0.005(4) -0.001(5) -0.006(4)
C44 0.027(3) 0.019(2) 0.024(2) 0.0002(19) -0.003(2) -0.005(2)
C6 0.036(7) 0.025(6) 0.014(5) 0.007(4) -0.009(5) -0.011(5)
C45 0.027(3) 0.019(2) 0.024(2) 0.0005(19) -0.003(2) -0.005(2)
B2 0.015(6) 0.014(5) 0.016(5) 0.010(4) -0.001(4) 0.002(4)
B14 0.0140(19) 0.0135(18) 0.0145(17) -0.0023(15) -0.0023(15) 0.0009(16)
B5 0.012(4) 0.014(4) 0.010(3) 0.002(3) 0.001(3) -0.001(3)
B3 0.020(4) 0.008(4) 0.010(4) 0.000(3) -0.002(4) -0.001(4)
B6 0.019(5) 0.016(4) 0.010(4) 0.004(3) -0.002(4) -0.004(4)
B12 0.035(8) 0.011(5) 0.019(6) -0.007(4) 0.007(5) -0.011(5)
B1 0.023(5) 0.018(4) 0.015(4) 0.004(4) 0.000(4) -0.004(4)
B16 0.014(2) 0.0135(19) 0.0146(18) -0.0019(16) -0.0023(16) 0.0007(16)
B13 0.0141(19) 0.0136(18) 0.0146(17) -0.0022(15) -0.0022(15) 0.0010(16)
B10 0.020(6) 0.010(5) 0.016(5) 0.003(4) 0.001(5) -0.003(4)
B8 0.024(4) 0.017(4) 0.012(3) 0.002(3) 0.004(3) 0.002(3)
B17 0.0139(19) 0.0136(18) 0.0146(17) -0.0021(15) -0.0023(15) 0.0007(15)
B9 0.023(5) 0.010(4) 0.012(4) 0.004(3) -0.002(4) -0.001(4)
B20 0.016(4) 0.006(4) 0.018(4) 0.003(3) -0.005(4) 0.001(3)
B18 0.014(2) 0.0137(18) 0.0148(17) -0.0021(15) -0.0022(15) 0.0005(16)
B7 0.020(4) 0.016(4) 0.013(3) 0.002(3) -0.003(3) -0.003(3)
B11 0.023(5) 0.012(4) 0.015(4) 0.001(3) -0.002(4) -0.004(4)
B19 0.0142(19) 0.0137(18) 0.0148(17) -0.0023(15) -0.0021(15) 0.0007(15)

loop_
_atom_type_symbol
_atom_type_description
_atom_type_scat_dispersion_real
_atom_type_scat_dispersion_imag
_atom_type_scat_source
C C 0.0181 0.0091 'International Tables Vol C Tables 4.2.6.8 and 6.1.1.4'
H H 0.0000 0.0000 'International Tables Vol C Tables 4.2.6.8 and 6.1.1.4'
Au Au -4.4197 7.2980 'International Tables Vol C Tables 4.2.6.8 and 6.1.1.4'
B B 0.0090 0.0039 'International Tables Vol C Tables 4.2.6.8 and 6.1.1.4'
P P 0.2955 0.4335 'International Tables Vol C Tables 4.2.6.8 and 6.1.1.4'
S S 0.3331 0.5567 'International Tables Vol C Tables 4.2.6.8 and 6.1.1.4'

loop_
_geom_angle_atom_site_label_1
_geom_angle_atom_site_label_2
_geom_angle_atom_site_label_3
_geom_angle
_geom_angle_site_symmetry_1
_geom_angle_site_symmetry_3
_geom_angle_publ_flag
Au3 Au2 Au4 60.971(12) . . ?
Au3 Au2 Au8 121.675(16) . . ?
Au4 Au2 Au8 90.438(14) . . ?
Au1 Au2 Au3 174.583(18) . . ?
Au1 Au2 Au4 123.287(16) . . ?
Au1 Au2 Au8 62.891(13) . . ?
S2 Au2 Au3 50.79(6) . . ?
S2 Au2 Au4 46.38(6) . . ?
S2 Au2 Au1 128.74(6) . . ?
S2 Au2 Au8 136.15(6) . . ?
S2 Au2 S1 179.41(9) . . ?
S1 Au2 Au3 129.80(6) . . ?
S1 Au2 Au4 133.74(6) . . ?
S1 Au2 Au1 50.66(6) . . ?
S1 Au2 Au8 43.86(6) . . ?
Au2 Au3 Au4 63.515(13) . . ?
S2 Au3 Au2 50.92(6) . . ?
S2 Au3 Au4 47.62(6) . . ?
P1 Au3 Au2 126.82(6) . . ?
P1 Au3 Au4 136.30(6) . . ?
P1 Au3 S2 175.41(8) . . ?
Au2 Au4 Au6 89.791(14) . . ?
Au3 Au4 Au2 55.514(11) . . ?
Au3 Au4 Au6 117.930(16) . . ?
Au5 Au4 Au2 113.653(15) . . ?
Au5 Au4 Au3 168.887(18) . . ?
Au5 Au4 Au6 56.083(13) . . ?
S2 Au4 Au2 46.80(6) . . ?
S2 Au4 Au3 47.94(6) . . ?
S2 Au4 Au5 128.11(6) . . ?
S2 Au4 Au6 136.17(6) . . ?
S2 Au4 S3 178.06(8) . . ?
S3 Au4 Au2 132.91(7) . . ?
S3 Au4 Au3 133.90(6) . . ?
S3 Au4 Au5 49.95(6) . . ?
S3 Au4 Au6 43.28(6) . . ?
Au8 Au7 Au6 63.718(13) . . ?
P2 Au7 Au8 123.98(6) . . ?
P2 Au7 Au6 137.17(7) . . ?
P2 Au7 S4 172.75(9) . . ?
S4 Au7 Au8 50.64(6) . . ?
S4 Au7 Au6 47.48(7) . . ?
Au4 Au5 Au6 68.206(14) . . ?
P4 Au5 Au4 129.33(6) . . ?
P4 Au5 Au6 136.21(7) . . ?
P4 Au5 S3 174.43(9) . . ?
S3 Au5 Au4 49.74(6) . . ?
S3 Au5 Au6 49.35(7) . . ?
Au2 Au1 Au8 64.529(13) . . ?
S1 Au1 Au2 50.98(6) . . ?
S1 Au1 Au8 44.67(6) . . ?
P3 Au1 Au2 126.45(6) . . ?
P3 Au1 Au8 135.10(6) . . ?
P3 Au1 S1 177.42(9) . . ?
Au7 Au8 Au2 115.763(15) . . ?
Au7 Au8 Au1 167.135(17) . . ?
Au7 Au8 Au6 60.378(13) . . ?
Au1 Au8 Au2 52.580(11) . . ?
Au6 Au8 Au2 90.037(14) . . ?
Au6 Au8 Au1 120.495(17) . . ?
S1 Au8 Au2 44.22(6) . . ?
S1 Au8 Au7 124.02(6) . . ?
S1 Au8 Au1 44.79(6) . . ?
S1 Au8 Au6 133.42(6) . . ?
S1 Au8 S4 174.57(9) . . ?
S4 Au8 Au2 135.85(7) . . ?
S4 Au8 Au7 50.55(6) . . ?
S4 Au8 Au1 140.58(6) . . ?
S4 Au8 Au6 45.85(7) . . ?
Au7 Au6 Au4 115.646(15) . . ?
Au7 Au6 Au8 55.904(12) . . ?
Au5 Au6 Au4 55.711(12) . . ?
Au5 Au6 Au7 166.856(17) . . ?
Au5 Au6 Au8 111.986(16) . . ?
Au8 Au6 Au4 89.675(14) . . ?
S3 Au6 Au4 43.45(6) . . ?
S3 Au6 Au7 132.80(6) . . ?
S3 Au6 Au5 49.77(6) . . ?
S3 Au6 Au8 133.07(6) . . ?
S4 Au6 Au4 136.19(6) . . ?
S4 Au6 Au7 48.25(6) . . ?
S4 Au6 Au5 129.08(6) . . ?
S4 Au6 Au8 46.66(6) . . ?
S4 Au6 S3 178.84(9) . . ?
Au3 S2 Au2 78.29(8) . . ?
Au4 S2 Au2 86.81(8) . . ?
Au4 S2 Au3 84.44(8) . . ?
C14 P4 Au5 114.3(3) . . ?
C21 P4 Au5 114.2(4) . . ?
C21 P4 C14 103.7(5) . . ?
C21 P4 C15 109.2(5) . . ?
C15 P4 Au5 109.4(4) . . ?
C15 P4 C14 105.5(5) . . ?
Au1 S1 Au2 78.35(8) . . ?
Au8 S1 Au2 91.92(9) . . ?
Au8 S1 Au1 90.53(9) . . ?
C39 P1 Au3 111.9(3) . . ?
C33 P1 Au3 109.2(3) . . ?
C33 P1 C39 106.9(4) . . ?
C27 P1 Au3 114.1(4) . . ?
C27 P1 C39 109.1(5) . . ?
C27 P1 C33 105.1(5) . . ?
C13 P3 Au1 108.2(3) . . ?
C7 P3 Au1 112.7(4) . . ?
C7 P3 C13 102.6(5) . . ?
C2 P3 Au1 113.6(4) . . ?
C2 P3 C13 109.5(5) . . ?
C2 P3 C7 109.6(5) . . ?
Au4 S3 Au5 80.31(8) . . ?
Au6 S3 Au4 93.26(9) . . ?
Au6 S3 Au5 80.89(8) . . ?
C40 P2 Au7 112.7(3) . . ?
C47 P2 Au7 108.2(3) . . ?
C47 P2 C40 106.7(4) . . ?
C41 P2 Au7 115.2(4) . . ?
C41 P2 C40 111.8(5) . . ?
C41 P2 C47 101.3(5) . . ?
Au7 S4 Au8 78.81(7) . . ?
Au6 S4 Au7 84.26(8) . . ?
Au6 S4 Au8 87.49(9) . . ?
C9 C10 H10 120.5 . . ?
C11 C10 H10 120.5 . . ?
C11 C10 C9 119.0(11) . . ?
B4 C39 P1 113.6(6) . . ?
B4 C39 B2 113.0(7) . . ?
B4 C39 B5 61.2(6) . . ?
B2 C39 P1 124.3(7) . . ?
B5 C39 P1 114.1(6) . . ?
B5 C39 B2 114.1(7) . . ?
B3 C39 P1 119.3(6) . . ?
B3 C39 B4 62.9(6) . . ?
B3 C39 B2 61.3(6) . . ?
B3 C39 B5 113.5(7) . . ?
B6 C39 P1 121.0(7) . . ?
B6 C39 B4 112.7(7) . . ?
B6 C39 B2 62.9(6) . . ?
B6 C39 B5 62.6(6) . . ?
B6 C39 B3 113.3(7) . . ?
C49 C48 H48 120.0 . . ?
C49 C48 C47 120.0(10) . . ?
C47 C48 H48 120.0 . . ?
C10 C9 H9 120.1 . . ?
C8 C9 C10 119.7(11) . . ?
C8 C9 H9 120.1 . . ?
C35 C36 H36 119.9 . . ?
C35 C36 C37 120.1(10) . . ?
C37 C36 H36 119.9 . . ?
C9 C8 H8 119.2 . . ?
C9 C8 C7 121.6(11) . . ?
C7 C8 H8 119.2 . . ?
C17 C16 H16 119.9 . . ?
C15 C16 H16 119.9 . . ?
C15 C16 C17 120.2(11) . . ?
C27 C28 H28 119.7 . . ?
C29 C28 H28 119.7 . . ?
C29 C28 C27 120.7(11) . . ?
C48 C49 H49 119.7 . . ?
C48 C49 C50 120.6(11) . . ?
C50 C49 H49 119.7 . . ?
B15 C14 P4 115.8(7) . . ?
B15 C14 B17 61.7(6) . . ?
B15 C14 B19 112.2(8) . . ?
B14 C14 P4 120.4(7) . . ?
B14 C14 B15 63.7(6) . . ?
B14 C14 B13 62.5(6) . . ?
B14 C14 B17 114.4(8) . . ?
B14 C14 B19 113.9(8) . . ?
B13 C14 P4 122.5(7) . . ?
B13 C14 B15 114.3(8) . . ?
B13 C14 B17 112.9(8) . . ?
B13 C14 B19 62.5(6) . . ?
B17 C14 P4 114.4(6) . . ?
B19 C14 P4 118.6(6) . . ?
B19 C14 B17 60.9(6) . . ?
C22 C21 P4 114.6(8) . . ?
C26 C21 P4 125.5(8) . . ?
C26 C21 C22 119.4(9) . . ?
C39 B4 H4 124.7 . . ?
C39 B4 C40 101.6(7) . . ?
C39 B4 B5 59.7(6) . . ?
C39 B4 B3 58.3(6) . . ?
C39 B4 B8 106.8(7) . . ?
C40 B4 H4 125.3 . . ?
C40 B4 B5 106.3(7) . . ?
C40 B4 B3 57.9(6) . . ?
C40 B4 B8 59.3(6) . . ?
B5 B4 H4 120.8 . . ?
B5 B4 B3 108.5(7) . . ?
B5 B4 B8 61.5(6) . . ?
B3 B4 H4 121.9 . . ?
B8 B4 H4 120.9 . . ?
B8 B4 B3 108.2(7) . . ?
B15 C13 P3 112.6(6) . . ?
B15 C13 B16 61.9(6) . . ?
B15 C13 B20 113.9(8) . . ?
B15 C13 B11 112.4(7) . . ?
B14 C13 P3 119.3(7) . . ?
B14 C13 B15 63.3(6) . . ?
B14 C13 B16 113.9(7) . . ?
B14 C13 B20 61.8(6) . . ?
B14 C13 B11 113.0(8) . . ?
B16 C13 P3 113.8(6) . . ?
B20 C13 P3 124.7(7) . . ?
B20 C13 B16 113.4(7) . . ?
B20 C13 B11 62.6(7) . . ?
B11 C13 P3 121.8(7) . . ?
B11 C13 B16 61.3(6) . . ?
B4 C40 P2 112.3(6) . . ?
B4 C40 B8 61.7(6) . . ?
B4 C40 B9 112.5(8) . . ?
B3 C40 P2 117.5(6) . . ?
B3 C40 B4 63.1(6) . . ?
B3 C40 B10 62.9(6) . . ?
B3 C40 B8 114.4(8) . . ?
B3 C40 B9 113.9(7) . . ?
B10 C40 P2 123.8(7) . . ?
B10 C40 B4 114.6(8) . . ?
B10 C40 B8 114.5(8) . . ?
B10 C40 B9 62.5(6) . . ?
B8 C40 P2 114.1(7) . . ?
B8 C40 B9 62.0(6) . . ?
B9 C40 P2 122.5(7) . . ?
C47 C52 H52 118.9 . . ?
C47 C52 C51 122.3(11) . . ?
C51 C52 H52 118.9 . . ?
C49 C50 H50 120.6 . . ?
C51 C50 C49 118.9(10) . . ?
C51 C50 H50 120.6 . . ?
C16 C17 H17 120.4 . . ?
C18 C17 C16 119.1(10) . . ?
C18 C17 H17 120.4 . . ?
C17 C18 H18 119.5 . . ?
C17 C18 C19 121.1(11) . . ?
C19 C18 H18 119.5 . . ?
C36 C35 H35 120.2 . . ?
C36 C35 C34 119.6(10) . . ?
C34 C35 H35 120.2 . . ?
C48 C47 P2 121.3(8) . . ?
C52 C47 P2 120.6(9) . . ?
C52 C47 C48 117.9(10) . . ?
C34 C33 P1 117.8(8) . . ?
C38 C33 P1 123.4(8) . . ?
C38 C33 C34 118.7(10) . . ?
C21 C22 H22 119.3 . . ?
C23 C22 C21 121.3(10) . . ?
C23 C22 H22 119.3 . . ?
C28 C27 P1 114.4(8) . . ?
C32 C27 P1 126.2(9) . . ?
C32 C27 C28 118.7(10) . . ?
C42 C41 P2 112.2(8) . . ?
C46 C41 P2 130.9(9) . . ?
C46 C41 C42 116.6(11) . . ?
C35 C34 C33 121.2(10) . . ?
C35 C34 H34 119.4 . . ?
C33 C34 H34 119.4 . . ?
C42 C43 H43 120.9 . . ?
C44 C43 H43 120.9 . . ?
C44 C43 C42 118.2(11) . . ?
C16 C15 P4 116.8(9) . . ?
C20 C15 P4 124.3(8) . . ?
C20 C15 C16 118.5(10) . . ?
C52 C51 H51 119.8 . . ?
C50 C51 C52 120.4(10) . . ?
C50 C51 H51 119.8 . . ?
C32 C31 H31 120.4 . . ?
C32 C31 C30 119.2(11) . . ?
C30 C31 H31 120.4 . . ?
C18 C19 H19 120.1 . . ?
C20 C19 C18 119.9(11) . . ?
C20 C19 H19 120.1 . . ?
C21 C26 H26 119.8 . . ?
C25 C26 C21 120.3(11) . . ?
C25 C26 H26 119.8 . . ?
C41 C42 H42 119.2 . . ?
C43 C42 C41 121.6(10) . . ?
C43 C42 H42 119.2 . . ?
C11 C12 H12 120.2 . . ?
C11 C12 C7 119.7(10) . . ?
C7 C12 H12 120.2 . . ?
C15 C20 C19 120.9(10) . . ?
C15 C20 H20 119.6 . . ?
C19 C20 H20 119.6 . . ?
C10 C11 H11 118.9 . . ?
C12 C11 C10 122.1(11) . . ?
C12 C11 H11 118.9 . . ?
C14 B15 C13 102.1(7) . . ?
C14 B15 H15 124.7 . . ?
C14 B15 B14 57.8(6) . . ?
C14 B15 B16 106.3(8) . . ?
C14 B15 B17 60.5(6) . . ?
C13 B15 H15 124.5 . . ?
C13 B15 B14 58.4(6) . . ?
C13 B15 B16 60.3(6) . . ?
C13 B15 B17 106.5(8) . . ?
B14 B15 H15 121.7 . . ?
B16 B15 H15 121.2 . . ?
B16 B15 B14 108.6(8) . . ?
B17 B15 H15 121.1 . . ?
B17 B15 B14 108.6(8) . . ?
B17 B15 B16 59.9(6) . . ?
C5 C4 H4A 120.7 . . ?
C3 C4 H4A 120.7 . . ?
C3 C4 C5 118.7(12) . . ?
C8 C7 P3 118.2(9) . . ?
C8 C7 C12 117.8(10) . . ?
C12 C7 P3 123.8(8) . . ?
C33 C38 H38 119.5 . . ?
C37 C38 C33 121.1(11) . . ?
C37 C38 H38 119.5 . . ?
C26 C25 H25 120.2 . . ?
C26 C25 C24 119.5(10) . . ?
C24 C25 H25 120.2 . . ?
C3 C2 P3 116.5(8) . . ?
C3 C2 C1 118.6(10) . . ?
C1 C2 P3 124.9(9) . . ?
C27 C32 C31 120.9(11) . . ?
C27 C32 H32 119.5 . . ?
C31 C32 H32 119.5 . . ?
C22 C23 H23 121.0 . . ?
C22 C23 C24 118.0(10) . . ?
C24 C23 H23 121.0 . . ?
C4 C5 H5 119.7 . . ?
C6 C5 C4 120.5(10) . . ?
C6 C5 H5 119.7 . . ?
C41 C46 H46 118.7 . . ?
C45 C46 C41 122.6(11) . . ?
C45 C46 H46 118.7 . . ?
C25 C24 C23 121.4(9) . . ?
C25 C24 H24 119.3 . . ?
C23 C24 H24 119.3 . . ?
C36 C37 H37 120.4 . . ?
C38 C37 C36 119.2(11) . . ?
C38 C37 H37 120.4 . . ?
C4 C3 H3 119.2 . . ?
C2 C3 C4 121.7(11) . . ?
C2 C3 H3 119.2 . . ?
C31 C30 H30 119.6 . . ?
C29 C30 C31 120.8(10) . . ?
C29 C30 H30 119.6 . . ?
C28 C29 H29 120.2 . . ?
C30 C29 C28 119.5(11) . . ?
C30 C29 H29 120.2 . . ?
C2 C1 H1 119.2 . . ?
C2 C1 C6 121.5(11) . . ?
C6 C1 H1 119.2 . . ?
C43 C44 H44 118.9 . . ?
C43 C44 C45 122.2(11) . . ?
C45 C44 H44 118.9 . . ?
C5 C6 C1 119.0(11) . . ?
C5 C6 H6 120.5 . . ?
C1 C6 H6 120.5 . . ?
C46 C45 C44 118.6(11) . . ?
C46 C45 H45 120.7 . . ?
C44 C45 H45 120.7 . . ?
C39 B2 H2 124.6 . . ?
C39 B2 B3 58.7(6) . . ?
C39 B2 B6 57.9(6) . . ?
C39 B2 B1 104.9(8) . . ?
C39 B2 B10 106.1(8) . . ?
B3 B2 H2 121.3 . . ?
B3 B2 B6 107.0(8) . . ?
B3 B2 B1 108.7(8) . . ?
B6 B2 H2 122.3 . . ?
B1 B2 H2 122.1 . . ?
B1 B2 B6 59.9(7) . . ?
B10 B2 H2 121.3 . . ?
B10 B2 B3 61.2(6) . . ?
B10 B2 B6 108.1(8) . . ?
B10 B2 B1 60.3(7) . . ?
C14 B14 C13 102.6(8) . . ?
C14 B14 B15 58.5(6) . . ?
C14 B14 H14 124.6 . . ?
C14 B14 B13 58.9(6) . . ?
C14 B14 B20 106.4(8) . . ?
C13 B14 B15 58.4(6) . . ?
C13 B14 H14 124.7 . . ?
C13 B14 B13 105.6(8) . . ?
C13 B14 B20 59.5(6) . . ?
B15 B14 H14 122.1 . . ?
B13 B14 B15 107.1(8) . . ?
B13 B14 H14 122.1 . . ?
B13 B14 B20 60.7(6) . . ?
B20 B14 B15 108.1(8) . . ?
B20 B14 H14 121.2 . . ?
C39 B5 B4 59.1(6) . . ?
C39 B5 H5A 124.6 . . ?
C39 B5 B6 58.1(6) . . ?
C39 B5 B8 104.9(8) . . ?
C39 B5 B7 105.2(8) . . ?
B4 B5 H5A 121.6 . . ?
B4 B5 B6 107.4(8) . . ?
B4 B5 B8 59.6(6) . . ?
B4 B5 B7 108.4(8) . . ?
B6 B5 H5A 122.1 . . ?
B6 B5 B8 107.6(8) . . ?
B8 B5 H5A 122.4 . . ?
B7 B5 H5A 121.8 . . ?
B7 B5 B6 60.0(6) . . ?
B7 B5 B8 60.5(6) . . ?
C39 B3 B4 58.7(6) . . ?
C39 B3 B2 60.0(6) . . ?
C39 B3 H3A 124.3 . . ?
C39 B3 B10 105.7(7) . . ?
B4 B3 H3A 121.2 . . ?
C40 B3 C39 102.8(7) . . ?
C40 B3 B4 59.0(6) . . ?
C40 B3 B2 105.2(7) . . ?
C40 B3 H3A 124.7 . . ?
C40 B3 B10 59.1(6) . . ?
B2 B3 B4 108.6(8) . . ?
B2 B3 H3A 121.8 . . ?
B2 B3 B10 59.3(6) . . ?
B10 B3 B4 108.2(7) . . ?
B10 B3 H3A 122.2 . . ?
C39 B6 B2 59.3(6) . . ?
C39 B6 B5 59.3(6) . . ?
C39 B6 H6A 123.9 . . ?
C39 B6 B1 105.7(8) . . ?
C39 B6 B7 105.9(8) . . ?
B2 B6 H6A 121.4 . . ?
B5 B6 B2 108.5(8) . . ?
B5 B6 H6A 121.3 . . ?
B1 B6 B2 59.5(7) . . ?
B1 B6 B5 108.6(8) . . ?
B1 B6 H6A 121.9 . . ?
B7 B6 B2 108.7(8) . . ?
B7 B6 B5 59.8(6) . . ?
B7 B6 H6A 121.7 . . ?
B7 B6 B1 61.1(7) . . ?
B13 B12 H12A 121.9 . . ?
B13 B12 B20 59.8(6) . . ?
B13 B12 B11 107.5(8) . . ?
B13 B12 B19 60.2(6) . . ?
B20 B12 H12A 121.5 . . ?
B18 B12 H12A 122.0 . . ?
B18 B12 B13 107.7(8) . . ?
B18 B12 B20 108.0(8) . . ?
B18 B12 B11 59.6(7) . . ?
B18 B12 B19 59.6(7) . . ?
B11 B12 H12A 122.2 . . ?
B11 B12 B20 60.2(6) . . ?
B19 B12 H12A 121.9 . . ?
B19 B12 B20 108.1(8) . . ?
B19 B12 B11 107.2(9) . . ?
B2 B1 B6 60.5(6) . . ?
B2 B1 H1A 121.9 . . ?
B2 B1 B7 108.1(8) . . ?
B6 B1 H1A 122.1 . . ?
B6 B1 B7 59.3(7) . . ?
B10 B1 B2 59.1(6) . . ?
B10 B1 B6 107.7(8) . . ?
B10 B1 H1A 121.6 . . ?
B10 B1 B9 60.6(6) . . ?
B10 B1 B7 108.6(8) . . ?
B9 B1 B2 107.5(8) . . ?
B9 B1 B6 107.2(8) . . ?
B9 B1 H1A 121.9 . . ?
B9 B1 B7 60.0(7) . . ?
B7 B1 H1A 121.6 . . ?
C13 B16 B15 57.7(6) . . ?
C13 B16 H16A 125.1 . . ?
C13 B16 B17 104.4(8) . . ?
C13 B16 B18 104.2(8) . . ?
C13 B16 B11 58.7(6) . . ?
B15 B16 H16A 122.5 . . ?
B17 B16 B15 59.8(6) . . ?
B17 B16 H16A 122.1 . . ?
B17 B16 B11 108.0(8) . . ?
B18 B16 B15 107.1(8) . . ?
B18 B16 H16A 122.6 . . ?
B18 B16 B17 60.2(6) . . ?
B18 B16 B11 59.7(6) . . ?
B11 B16 B15 106.7(8) . . ?
B11 B16 H16A 121.8 . . ?
C14 B13 B14 58.7(6) . . ?
C14 B13 B12 106.4(9) . . ?
C14 B13 H13 123.9 . . ?
C14 B13 B20 105.6(8) . . ?
C14 B13 B19 59.7(6) . . ?
B14 B13 B12 108.8(8) . . ?
B14 B13 H13 121.5 . . ?
B14 B13 B20 59.8(6) . . ?
B14 B13 B19 108.5(8) . . ?
B12 B13 H13 121.4 . . ?
B12 B13 B20 60.9(6) . . ?
B12 B13 B19 60.2(7) . . ?
B20 B13 H13 121.9 . . ?
B19 B13 H13 120.9 . . ?
B19 B13 B20 109.0(8) . . ?
C40 B10 B2 104.5(8) . . ?
C40 B10 B3 58.0(6) . . ?
C40 B10 B1 105.0(8) . . ?
C40 B10 H10A 124.7 . . ?
C40 B10 B9 59.0(6) . . ?
B2 B10 B3 59.5(6) . . ?
B2 B10 B1 60.6(6) . . ?
B2 B10 H10A 122.2 . . ?
B2 B10 B9 108.0(8) . . ?
B3 B10 H10A 122.3 . . ?
B3 B10 B9 107.1(8) . . ?
B1 B10 B3 107.6(9) . . ?
B1 B10 H10A 122.1 . . ?
B1 B10 B9 59.7(6) . . ?
B9 B10 H10A 121.7 . . ?
B4 B8 B5 58.9(6) . . ?
B4 B8 H8A 122.0 . . ?
B4 B8 B9 107.9(8) . . ?
B4 B8 B7 106.7(8) . . ?
C40 B8 B4 59.0(6) . . ?
C40 B8 B5 104.1(8) . . ?
C40 B8 H8A 124.4 . . ?
C40 B8 B9 59.0(6) . . ?
C40 B8 B7 104.9(8) . . ?
B5 B8 H8A 123.4 . . ?
B5 B8 B7 59.1(6) . . ?
B9 B8 B5 107.0(8) . . ?
B9 B8 H8A 121.4 . . ?
B9 B8 B7 60.0(7) . . ?
B7 B8 H8A 122.8 . . ?
C14 B17 B15 57.7(6) . . ?
C14 B17 B16 104.5(7) . . ?
C14 B17 H17A 125.1 . . ?
C14 B17 B18 104.0(8) . . ?
C14 B17 B19 58.9(6) . . ?
B15 B17 B16 60.3(6) . . ?
B15 B17 H17A 122.1 . . ?
B15 B17 B18 107.1(8) . . ?
B16 B17 H17A 122.2 . . ?
B16 B17 B18 59.7(6) . . ?
B18 B17 H17A 123.0 . . ?
B19 B17 B15 107.2(8) . . ?
B19 B17 B16 107.9(8) . . ?
B19 B17 H17A 121.6 . . ?
B19 B17 B18 59.6(6) . . ?
C40 B9 B1 104.7(8) . . ?
C40 B9 B10 58.5(6) . . ?
C40 B9 B8 58.9(6) . . ?
C40 B9 H9A 125.0 . . ?
C40 B9 B7 105.2(8) . . ?
B1 B9 B10 59.7(6) . . ?
B1 B9 B8 109.5(9) . . ?
B1 B9 H9A 121.8 . . ?
B1 B9 B7 61.1(7) . . ?
B10 B9 H9A 121.5 . . ?
B10 B9 B7 108.7(8) . . ?
B8 B9 B10 108.6(8) . . ?
B8 B9 H9A 120.7 . . ?
B8 B9 B7 60.6(7) . . ?
B7 B9 H9A 121.6 . . ?
C13 B20 B14 58.7(6) . . ?
C13 B20 B12 104.7(8) . . ?
C13 B20 B13 104.1(7) . . ?
C13 B20 H20A 124.5 . . ?
C13 B20 B11 58.9(6) . . ?
B14 B20 B12 107.2(8) . . ?
B14 B20 B13 59.5(6) . . ?
B14 B20 H20A 121.8 . . ?
B14 B20 B11 107.5(8) . . ?
B12 B20 H20A 122.8 . . ?
B13 B20 B12 59.2(6) . . ?
B13 B20 H20A 123.3 . . ?
B13 B20 B11 106.6(8) . . ?
B11 B20 B12 59.6(7) . . ?
B11 B20 H20A 122.0 . . ?
B12 B18 B16 109.4(8) . . ?
B12 B18 B17 108.8(8) . . ?
B12 B18 H18A 120.8 . . ?
B16 B18 B17 60.1(6) . . ?
B16 B18 H18A 121.2 . . ?
B17 B18 H18A 121.7 . . ?
B11 B18 B12 60.7(7) . . ?
B11 B18 B16 60.4(6) . . ?
B11 B18 B17 108.5(8) . . ?
B11 B18 H18A 121.2 . . ?
B19 B18 B12 60.5(6) . . ?
B19 B18 B16 108.4(8) . . ?
B19 B18 B17 59.9(6) . . ?
B19 B18 H18A 121.5 . . ?
B19 B18 B11 108.8(8) . . ?
B5 B7 B6 60.2(6) . . ?
B5 B7 B1 107.8(8) . . ?
B5 B7 B8 60.3(6) . . ?
B5 B7 B9 107.5(8) . . ?
B5 B7 H7 121.4 . . ?
B6 B7 B1 59.6(7) . . ?
B6 B7 B8 107.7(8) . . ?
B6 B7 B9 106.4(8) . . ?
B6 B7 H7 122.1 . . ?
B1 B7 H7 122.5 . . ?
B8 B7 B1 106.8(8) . . ?
B8 B7 H7 122.0 . . ?
B9 B7 B1 58.9(7) . . ?
B9 B7 B8 59.4(6) . . ?
B9 B7 H7 122.8 . . ?
C13 B11 B12 104.9(8) . . ?
C13 B11 B16 60.0(6) . . ?
C13 B11 B20 58.5(6) . . ?
C13 B11 B18 105.5(8) . . ?
C13 B11 H11A 124.2 . . ?
B12 B11 B20 60.3(7) . . ?
B12 B11 H11A 122.5 . . ?
B16 B11 B12 108.1(8) . . ?
B16 B11 B20 109.0(8) . . ?
B16 B11 H11A 120.8 . . ?
B20 B11 H11A 121.2 . . ?
B18 B11 B12 59.7(7) . . ?
B18 B11 B16 59.9(6) . . ?
B18 B11 B20 108.2(8) . . ?
B18 B11 H11A 122.4 . . ?
C14 B19 B12 104.4(7) . . ?
C14 B19 B13 57.8(6) . . ?
C14 B19 B17 60.2(6) . . ?
C14 B19 B18 105.7(8) . . ?
C14 B19 H19A 124.4 . . ?
B12 B19 H19A 122.5 . . ?
B13 B19 B12 59.6(6) . . ?
B13 B19 H19A 122.1 . . ?
B17 B19 B12 108.8(8) . . ?
B17 B19 B13 108.6(8) . . ?
B17 B19 H19A 120.3 . . ?
B18 B19 B12 59.9(7) . . ?
B18 B19 B13 107.5(8) . . ?
B18 B19 B17 60.6(6) . . ?
B18 B19 H19A 122.2 . . ?

loop_
_geom_bond_atom_site_label_1
_geom_bond_atom_site_label_2
_geom_bond_distance
_geom_bond_site_symmetry_2
_geom_bond_publ_flag
Au2 Au3 2.9366(5) . ?
Au2 Au4 3.1888(5) . ?
Au2 Au1 2.9350(5) . ?
Au2 Au8 3.3364(6) . ?
Au2 S2 2.328(2) . ?
Au2 S1 2.328(3) . ?
Au3 Au4 3.1151(5) . ?
Au3 S2 2.324(2) . ?
Au3 P1 2.257(2) . ?
Au4 Au5 2.9938(5) . ?
Au4 Au6 3.3645(6) . ?
Au4 S2 2.312(2) . ?
Au4 S3 2.318(2) . ?
Au7 Au8 2.9590(6) . ?
Au7 Au6 3.1062(6) . ?
Au7 P2 2.259(2) . ?
Au7 S4 2.329(2) . ?
Au5 Au6 3.0070(6) . ?
Au5 P4 2.253(3) . ?
Au5 S3 2.325(2) . ?
Au1 Au8 3.2896(6) . ?
Au1 S1 2.318(2) . ?
Au1 P3 2.251(2) . ?
Au8 Au6 3.2039(6) . ?
Au8 S1 2.313(2) . ?
Au8 S4 2.332(3) . ?
Au6 S3 2.310(3) . ?
Au6 S4 2.301(3) . ?
P4 C14 1.870(10) . ?
P4 C21 1.810(10) . ?
P4 C15 1.816(11) . ?
P1 C39 1.857(10) . ?
P1 C33 1.818(10) . ?
P1 C27 1.803(11) . ?
P3 C13 1.861(10) . ?
P3 C7 1.824(11) . ?
P3 C2 1.823(10) . ?
P2 C40 1.872(10) . ?
P2 C47 1.818(10) . ?
P2 C41 1.801(12) . ?
C10 H10 0.9500 . ?
C10 C9 1.388(16) . ?
C10 C11 1.388(16) . ?
C39 B4 1.722(14) . ?
C39 B2 1.739(14) . ?
C39 B5 1.734(14) . ?
C39 B3 1.715(15) . ?
C39 B6 1.713(13) . ?
C48 H48 0.9500 . ?
C48 C49 1.385(15) . ?
C48 C47 1.423(15) . ?
C9 H9 0.9500 . ?
C9 C8 1.366(16) . ?
C36 H36 0.9500 . ?
C36 C35 1.376(17) . ?
C36 C37 1.407(18) . ?
C8 H8 0.9500 . ?
C8 C7 1.389(16) . ?
C16 H16 0.9500 . ?
C16 C17 1.423(15) . ?
C16 C15 1.404(15) . ?
C28 H28 0.9500 . ?
C28 C27 1.408(17) . ?
C28 C29 1.387(15) . ?
C49 H49 0.9500 . ?
C49 C50 1.390(16) . ?
C14 B15 1.707(14) . ?
C14 B14 1.695(14) . ?
C14 B13 1.699(14) . ?
C14 B17 1.757(15) . ?
C14 B19 1.733(15) . ?
C21 C22 1.404(15) . ?
C21 C26 1.397(16) . ?
B4 H4 1.1200 . ?
B4 C40 1.725(14) . ?
B4 B5 1.759(15) . ?
B4 B3 1.794(15) . ?
B4 B8 1.771(15) . ?
C13 B15 1.712(14) . ?
C13 B14 1.712(15) . ?
C13 B16 1.759(15) . ?
C13 B20 1.727(14) . ?
C13 B11 1.734(14) . ?
C40 B3 1.704(14) . ?
C40 B10 1.725(14) . ?
C40 B8 1.731(15) . ?
C40 B9 1.733(14) . ?
C52 H52 0.9500 . ?
C52 C47 1.353(15) . ?
C52 C51 1.384(15) . ?
C50 H50 0.9500 . ?
C50 C51 1.376(17) . ?
C17 H17 0.9500 . ?
C17 C18 1.344(16) . ?
C18 H18 0.9500 . ?
C18 C19 1.395(15) . ?
C35 H35 0.9500 . ?
C35 C34 1.384(14) . ?
C33 C34 1.389(14) . ?
C33 C38 1.386(15) . ?
C22 H22 0.9500 . ?
C22 C23 1.396(14) . ?
C27 C32 1.383(16) . ?
C41 C42 1.414(15) . ?
C41 C46 1.403(16) . ?
C34 H34 0.9500 . ?
C43 H43 0.9500 . ?
C43 C42 1.404(16) . ?
C43 C44 1.375(16) . ?
C15 C20 1.374(16) . ?
C51 H51 0.9500 . ?
C31 H31 0.9500 . ?
C31 C32 1.387(15) . ?
C31 C30 1.397(17) . ?
C19 H19 0.9500 . ?
C19 C20 1.383(15) . ?
C26 H26 0.9500 . ?
C26 C25 1.389(14) . ?
C42 H42 0.9500 . ?
C12 H12 0.9500 . ?
C12 C11 1.339(16) . ?
C12 C7 1.426(16) . ?
C20 H20 0.9500 . ?
C11 H11 0.9500 . ?
B15 H15 1.1200 . ?
B15 B14 1.796(16) . ?
B15 B16 1.787(16) . ?
B15 B17 1.778(15) . ?
C4 H4A 0.9500 . ?
C4 C5 1.401(17) . ?
C4 C3 1.380(15) . ?
C38 H38 0.9500 . ?
C38 C37 1.382(16) . ?
C25 H25 0.9500 . ?
C25 C24 1.400(16) . ?
C2 C3 1.378(16) . ?
C2 C1 1.381(15) . ?
C32 H32 0.9500 . ?
C23 H23 0.9500 . ?
C23 C24 1.403(16) . ?
C5 H5 0.9500 . ?
C5 C6 1.383(18) . ?
C46 H46 0.9500 . ?
C46 C45 1.374(16) . ?
C24 H24 0.9500 . ?
C37 H37 0.9500 . ?
C3 H3 0.9500 . ?
C30 H30 0.9500 . ?
C30 C29 1.372(16) . ?
C29 H29 0.9500 . ?
C1 H1 0.9500 . ?
C1 C6 1.384(15) . ?
C44 H44 0.9500 . ?
C44 C45 1.389(16) . ?
C6 H6 0.9500 . ?
C45 H45 0.9500 . ?
B2 H2 1.1200 . ?
B2 B3 1.761(15) . ?
B2 B6 1.800(17) . ?
B2 B1 1.782(16) . ?
B2 B10 1.755(17) . ?
B14 H14 1.1200 . ?
B14 B13 1.760(15) . ?
B14 B20 1.766(15) . ?
B5 H5A 1.1200 . ?
B5 B6 1.790(16) . ?
B5 B8 1.804(17) . ?
B5 B7 1.782(15) . ?
B3 H3A 1.1200 . ?
B3 B10 1.790(16) . ?
B6 H6A 1.1200 . ?
B6 B1 1.789(17) . ?
B6 B7 1.785(16) . ?
B12 H12A 1.1200 . ?
B12 B13 1.769(17) . ?
B12 B20 1.799(16) . ?
B12 B18 1.768(18) . ?
B12 B11 1.787(17) . ?
B12 B19 1.780(16) . ?
B1 H1A 1.1200 . ?
B1 B10 1.777(16) . ?
B1 B9 1.777(16) . ?
B1 B7 1.816(17) . ?
B16 H16A 1.1200 . ?
B16 B17 1.779(15) . ?
B16 B18 1.771(15) . ?
B16 B11 1.781(16) . ?
B13 H13 1.1200 . ?
B13 B20 1.780(16) . ?
B13 B19 1.779(16) . ?
B10 H10A 1.1200 . ?
B10 B9 1.793(16) . ?
B8 H8A 1.1200 . ?
B8 B9 1.785(17) . ?
B8 B7 1.808(16) . ?
B17 H17A 1.1200 . ?
B17 B18 1.781(16) . ?
B17 B19 1.769(16) . ?
B9 H9A 1.1200 . ?
B9 B7 1.798(17) . ?
B20 H20A 1.1200 . ?
B20 B11 1.798(17) . ?
B18 H18A 1.1200 . ?
B18 B11 1.768(15) . ?
B18 B19 1.763(16) . ?
B7 H7 1.1200 . ?
B11 H11A 1.1200 . ?
B19 H19A 1.1200 . ?

loop_
_geom_torsion_atom_site_label_1
_geom_torsion_atom_site_label_2
_geom_torsion_atom_site_label_3
_geom_torsion_atom_site_label_4
_geom_torsion
_geom_torsion_site_symmetry_1
_geom_torsion_site_symmetry_2
_geom_torsion_site_symmetry_3
_geom_torsion_site_symmetry_4
_geom_torsion_publ_flag
Au3 P1 C39 B4 -32.3(7) . . . . ?
Au3 P1 C39 B2 -176.9(6) . . . . ?
Au3 P1 C39 B5 35.3(7) . . . . ?
Au3 P1 C39 B3 -103.4(6) . . . . ?
Au3 P1 C39 B6 106.6(7) . . . . ?
Au3 P1 C33 C34 34.9(9) . . . . ?
Au3 P1 C33 C38 -140.7(9) . . . . ?
Au3 P1 C27 C28 19.4(10) . . . . ?
Au3 P1 C27 C32 -171.1(9) . . . . ?
Au7 P2 C40 B4 39.7(7) . . . . ?
Au7 P2 C40 B3 110.0(7) . . . . ?
Au7 P2 C40 B10 -175.6(6) . . . . ?
Au7 P2 C40 B8 -28.0(7) . . . . ?
Au7 P2 C40 B9 -99.1(7) . . . . ?
Au7 P2 C47 C48 140.5(8) . . . . ?
Au7 P2 C47 C52 -33.6(9) . . . . ?
Au7 P2 C41 C42 -48.8(9) . . . . ?
Au7 P2 C41 C46 137.5(10) . . . . ?
Au5 P4 C14 B15 28.3(8) . . . . ?
Au5 P4 C14 B14 101.7(7) . . . . ?
Au5 P4 C14 B13 176.5(6) . . . . ?
Au5 P4 C14 B17 -40.7(7) . . . . ?
Au5 P4 C14 B19 -109.6(7) . . . . ?
Au5 P4 C21 C22 16.8(9) . . . . ?
Au5 P4 C21 C26 -171.6(8) . . . . ?
Au5 P4 C15 C16 -48.6(9) . . . . ?
Au5 P4 C15 C20 124.3(9) . . . . ?
Au1 P3 C13 B15 -34.1(7) . . . . ?
Au1 P3 C13 B14 -105.1(7) . . . . ?
Au1 P3 C13 B16 34.0(7) . . . . ?
Au1 P3 C13 B20 -179.4(7) . . . . ?
Au1 P3 C13 B11 103.9(7) . . . . ?
Au1 P3 C7 C8 13.8(10) . . . . ?
Au1 P3 C7 C12 -171.8(8) . . . . ?
Au1 P3 C2 C3 14.1(10) . . . . ?
Au1 P3 C2 C1 -166.4(8) . . . . ?
P4 C14 B15 C13 152.7(6) . . . . ?
P4 C14 B15 B14 112.8(8) . . . . ?
P4 C14 B15 B16 -145.1(7) . . . . ?
P4 C14 B15 B17 -105.1(7) . . . . ?
P4 C14 B14 C13 -145.8(7) . . . . ?
P4 C14 B14 B15 -105.9(8) . . . . ?
P4 C14 B14 B13 113.4(8) . . . . ?
P4 C14 B14 B20 152.6(7) . . . . ?
P4 C14 B13 B14 -110.2(8) . . . . ?
P4 C14 B13 B12 147.5(7) . . . . ?
P4 C14 B13 B20 -148.9(7) . . . . ?
P4 C14 B13 B19 107.9(8) . . . . ?
P4 C14 B17 B15 107.4(7) . . . . ?
P4 C14 B17 B16 147.2(6) . . . . ?
P4 C14 B17 B18 -151.0(6) . . . . ?
P4 C14 B17 B19 -110.4(7) . . . . ?
P4 C14 B19 B12 -152.8(7) . . . . ?
P4 C14 B19 B13 -113.9(8) . . . . ?
P4 C14 B19 B17 103.6(8) . . . . ?
P4 C14 B19 B18 145.0(7) . . . . ?
P4 C21 C22 C23 174.5(8) . . . . ?
P4 C21 C26 C25 -172.9(8) . . . . ?
P4 C15 C20 C19 -177.8(9) . . . . ?
P1 C39 B4 C40 -152.3(6) . . . . ?
P1 C39 B4 B5 105.5(7) . . . . ?
P1 C39 B4 B3 -112.1(7) . . . . ?
P1 C39 B4 B8 146.5(7) . . . . ?
P1 C39 B2 B3 107.6(8) . . . . ?
P1 C39 B2 B6 -110.5(8) . . . . ?
P1 C39 B2 B1 -149.3(7) . . . . ?
P1 C39 B2 B10 147.9(7) . . . . ?
P1 C39 B5 B4 -104.8(7) . . . . ?
P1 C39 B5 B6 113.8(7) . . . . ?
P1 C39 B5 B8 -144.5(6) . . . . ?
P1 C39 B5 B7 152.6(6) . . . . ?
P1 C39 B3 B4 103.3(7) . . . . ?
P1 C39 B3 C40 144.2(6) . . . . ?
P1 C39 B3 B2 -115.4(8) . . . . ?
P1 C39 B3 B10 -154.7(6) . . . . ?
P1 C39 B6 B2 115.5(8) . . . . ?
P1 C39 B6 B5 -103.0(8) . . . . ?
P1 C39 B6 B1 154.4(7) . . . . ?
P1 C39 B6 B7 -141.9(7) . . . . ?
P1 C33 C34 C35 -173.2(9) . . . . ?
P1 C33 C38 C37 175.0(10) . . . . ?
P1 C27 C32 C31 -169.8(9) . . . . ?
P3 C13 B15 C14 -152.1(6) . . . . ?
P3 C13 B15 B14 -112.5(7) . . . . ?
P3 C13 B15 B16 105.9(7) . . . . ?
P3 C13 B15 B17 145.5(7) . . . . ?
P3 C13 B14 C14 142.1(7) . . . . ?
P3 C13 B14 B15 102.2(8) . . . . ?
P3 C13 B14 B13 -157.1(6) . . . . ?
P3 C13 B14 B20 -116.1(8) . . . . ?
P3 C13 B16 B15 -103.9(7) . . . . ?
P3 C13 B16 B17 -143.0(6) . . . . ?
P3 C13 B16 B18 154.6(6) . . . . ?
P3 C13 B16 B11 114.5(8) . . . . ?
P3 C13 B20 B14 107.7(8) . . . . ?
P3 C13 B20 B12 -150.9(7) . . . . ?
P3 C13 B20 B13 147.7(7) . . . . ?
P3 C13 B20 B11 -111.3(8) . . . . ?
P3 C13 B11 B12 155.7(7) . . . . ?
P3 C13 B11 B16 -101.7(8) . . . . ?
P3 C13 B11 B20 115.7(8) . . . . ?
P3 C13 B11 B18 -142.2(7) . . . . ?
P3 C2 C3 C4 -178.1(9) . . . . ?
P3 C2 C1 C6 179.3(8) . . . . ?
P2 C40 B3 C39 -143.3(6) . . . . ?
P2 C40 B3 B4 -102.5(7) . . . . ?
P2 C40 B3 B2 154.7(7) . . . . ?
P2 C40 B3 B10 116.0(8) . . . . ?
P2 C40 B10 B2 -145.1(7) . . . . ?
P2 C40 B10 B3 -106.4(8) . . . . ?
P2 C40 B10 B1 152.0(7) . . . . ?
P2 C40 B10 B9 112.4(8) . . . . ?
P2 C40 B8 B4 103.4(7) . . . . ?
P2 C40 B8 B5 142.9(6) . . . . ?
P2 C40 B8 B9 -115.5(7) . . . . ?
P2 C40 B8 B7 -155.8(6) . . . . ?
P2 C40 B9 B1 -153.8(7) . . . . ?
P2 C40 B9 B10 -114.3(9) . . . . ?
P2 C40 B9 B8 102.1(8) . . . . ?
P2 C40 B9 B7 142.8(7) . . . . ?
P2 C41 C42 C43 -171.4(9) . . . . ?
P2 C41 C46 C45 174.3(9) . . . . ?
C10 C9 C8 C7 -0.8(16) . . . . ?
C39 P1 C33 C34 -86.3(9) . . . . ?
C39 P1 C33 C38 98.1(10) . . . . ?
C39 P1 C27 C28 145.4(8) . . . . ?
C39 P1 C27 C32 -45.1(11) . . . . ?
C39 B4 C40 P2 150.9(6) . . . . ?
C39 B4 C40 B3 40.4(6) . . . . ?
C39 B4 C40 B10 2.9(10) . . . . ?
C39 B4 C40 B8 -102.8(7) . . . . ?
C39 B4 C40 B9 -66.0(9) . . . . ?
C39 B4 B5 B6 33.7(7) . . . . ?
C39 B4 B5 B8 134.3(8) . . . . ?
C39 B4 B5 B7 97.0(8) . . . . ?
C39 B4 B3 C40 -131.8(7) . . . . ?
C39 B4 B3 B2 -34.8(7) . . . . ?
C39 B4 B3 B10 -97.6(8) . . . . ?
C39 B4 B8 C40 93.7(8) . . . . ?
C39 B4 B8 B5 -40.2(7) . . . . ?
C39 B4 B8 B9 59.3(10) . . . . ?
C39 B4 B8 B7 -3.9(10) . . . . ?
C39 B2 B3 B4 34.3(7) . . . . ?
C39 B2 B3 C40 96.2(8) . . . . ?
C39 B2 B3 B10 134.9(8) . . . . ?
C39 B2 B6 B5 -34.4(7) . . . . ?
C39 B2 B6 B1 -135.6(8) . . . . ?
C39 B2 B6 B7 -97.8(8) . . . . ?
C39 B2 B1 B6 37.8(7) . . . . ?
C39 B2 B1 B10 -100.3(8) . . . . ?
C39 B2 B1 B9 -62.4(10) . . . . ?
C39 B2 B1 B7 1.0(10) . . . . ?
C39 B2 B10 C40 -1.1(9) . . . . ?
C39 B2 B10 B3 -39.1(7) . . . . ?
C39 B2 B10 B1 98.2(8) . . . . ?
C39 B2 B10 B9 60.5(9) . . . . ?
C39 B5 B6 B2 34.4(7) . . . . ?
C39 B5 B6 B1 97.5(8) . . . . ?
C39 B5 B6 B7 135.6(8) . . . . ?
C39 B5 B8 B4 39.4(6) . . . . ?
C39 B5 B8 C40 -0.1(9) . . . . ?
C39 B5 B8 B9 -61.6(9) . . . . ?
C39 B5 B8 B7 -99.2(8) . . . . ?
C39 B5 B7 B6 -38.0(7) . . . . ?
C39 B5 B7 B1 -0.7(10) . . . . ?
C39 B5 B7 B8 98.8(8) . . . . ?
C39 B5 B7 B9 61.4(9) . . . . ?
C39 B3 B10 C40 -95.7(8) . . . . ?
C39 B3 B10 B2 39.6(7) . . . . ?
C39 B3 B10 B1 1.3(10) . . . . ?
C39 B3 B10 B9 -61.6(9) . . . . ?
C39 B6 B1 B2 -38.7(7) . . . . ?
C39 B6 B1 B10 -1.8(10) . . . . ?
C39 B6 B1 B9 62.1(9) . . . . ?
C39 B6 B1 B7 99.8(8) . . . . ?
C39 B6 B7 B5 38.7(7) . . . . ?
C39 B6 B7 B1 -99.4(8) . . . . ?
C39 B6 B7 B8 0.0(11) . . . . ?
C39 B6 B7 B9 -62.4(9) . . . . ?
C48 C49 C50 C51 -1.9(16) . . . . ?
C9 C10 C11 C12 0.2(16) . . . . ?
C9 C8 C7 P3 174.3(8) . . . . ?
C9 C8 C7 C12 -0.4(16) . . . . ?
C36 C35 C34 C33 -2.9(17) . . . . ?
C16 C17 C18 C19 -2.3(17) . . . . ?
C16 C15 C20 C19 -5.0(16) . . . . ?
C28 C27 C32 C31 -0.6(17) . . . . ?
C49 C48 C47 P2 -172.0(8) . . . . ?
C49 C48 C47 C52 2.3(15) . . . . ?
C49 C50 C51 C52 2.3(16) . . . . ?
C14 P4 C21 C22 -108.2(8) . . . . ?
C14 P4 C21 C26 63.4(10) . . . . ?
C14 P4 C15 C16 74.8(9) . . . . ?
C14 P4 C15 C20 -112.3(10) . . . . ?
C14 B15 B14 C13 132.7(8) . . . . ?
C14 B15 B14 B13 34.5(7) . . . . ?
C14 B15 B14 B20 98.5(8) . . . . ?
C14 B15 B16 C13 -94.8(8) . . . . ?
C14 B15 B16 B17 40.3(7) . . . . ?
C14 B15 B16 B18 1.5(10) . . . . ?
C14 B15 B16 B11 -61.1(9) . . . . ?
C14 B15 B17 B16 -134.5(8) . . . . ?
C14 B15 B17 B18 -96.0(8) . . . . ?
C14 B15 B17 B19 -33.4(7) . . . . ?
C14 B14 B13 B12 98.2(9) . . . . ?
C14 B14 B13 B20 135.8(8) . . . . ?
C14 B14 B13 B19 34.2(7) . . . . ?
C14 B14 B20 C13 95.2(8) . . . . ?
C14 B14 B20 B12 -1.9(11) . . . . ?
C14 B14 B20 B13 -38.4(7) . . . . ?
C14 B14 B20 B11 60.8(9) . . . . ?
C14 B13 B20 C13 -1.5(10) . . . . ?
C14 B13 B20 B14 38.2(7) . . . . ?
C14 B13 B20 B12 -100.4(9) . . . . ?
C14 B13 B20 B11 -62.8(9) . . . . ?
C14 B13 B19 B12 135.3(8) . . . . ?
C14 B13 B19 B17 33.9(7) . . . . ?
C14 B13 B19 B18 97.9(8) . . . . ?
C14 B17 B18 B12 3.2(10) . . . . ?
C14 B17 B18 B16 -98.9(8) . . . . ?
C14 B17 B18 B11 -61.3(9) . . . . ?
C14 B17 B18 B19 40.2(7) . . . . ?
C14 B17 B19 B12 -96.2(8) . . . . ?
C14 B17 B19 B13 -32.9(7) . . . . ?
C14 B17 B19 B18 -133.0(8) . . . . ?
C21 P4 C14 B15 153.3(7) . . . . ?
C21 P4 C14 B14 -133.4(8) . . . . ?
C21 P4 C14 B13 -58.5(9) . . . . ?
C21 P4 C14 B17 84.3(7) . . . . ?
C21 P4 C14 B19 15.4(8) . . . . ?
C21 P4 C15 C16 -174.3(8) . . . . ?
C21 P4 C15 C20 -1.5(11) . . . . ?
C21 C22 C23 C24 -2.1(16) . . . . ?
C21 C26 C25 C24 0.9(16) . . . . ?
B4 C39 B2 B3 -37.2(7) . . . . ?
B4 C39 B2 B6 104.7(8) . . . . ?
B4 C39 B2 B1 65.9(9) . . . . ?
B4 C39 B2 B10 3.1(10) . . . . ?
B4 C39 B5 B6 -141.4(8) . . . . ?
B4 C39 B5 B8 -39.7(7) . . . . ?
B4 C39 B5 B7 -102.6(8) . . . . ?
B4 C39 B3 C40 41.0(6) . . . . ?
B4 C39 B3 B2 141.3(8) . . . . ?
B4 C39 B3 B10 102.1(8) . . . . ?
B4 C39 B6 B2 -105.2(8) . . . . ?
B4 C39 B6 B5 36.3(8) . . . . ?
B4 C39 B6 B1 -66.4(10) . . . . ?
B4 C39 B6 B7 -2.6(11) . . . . ?
B4 C40 B3 C39 -40.8(6) . . . . ?
B4 C40 B3 B2 -102.8(8) . . . . ?
B4 C40 B3 B10 -141.6(8) . . . . ?
B4 C40 B10 B2 -1.2(10) . . . . ?
B4 C40 B10 B3 37.6(8) . . . . ?
B4 C40 B10 B1 -64.1(10) . . . . ?
B4 C40 B10 B9 -103.7(9) . . . . ?
B4 C40 B8 B5 39.5(7) . . . . ?
B4 C40 B8 B9 141.1(8) . . . . ?
B4 C40 B8 B7 100.8(8) . . . . ?
B4 C40 B9 B1 67.5(10) . . . . ?
B4 C40 B9 B10 107.0(9) . . . . ?
B4 C40 B9 B8 -36.7(8) . . . . ?
B4 C40 B9 B7 4.0(10) . . . . ?
B4 B5 B6 C39 -34.1(7) . . . . ?
B4 B5 B6 B2 0.3(10) . . . . ?
B4 B5 B6 B1 63.4(9) . . . . ?
B4 B5 B6 B7 101.6(9) . . . . ?
B4 B5 B8 C40 -39.5(7) . . . . ?
B4 B5 B8 B9 -101.0(8) . . . . ?
B4 B5 B8 B7 -138.6(8) . . . . ?
B4 B5 B7 B6 -99.9(8) . . . . ?
B4 B5 B7 B1 -62.6(10) . . . . ?
B4 B5 B7 B8 36.9(7) . . . . ?
B4 B5 B7 B9 -0.5(10) . . . . ?
B4 B3 B10 C40 -34.1(7) . . . . ?
B4 B3 B10 B2 101.2(9) . . . . ?
B4 B3 B10 B1 62.9(10) . . . . ?
B4 B3 B10 B9 0.0(10) . . . . ?
B4 B8 B9 C40 34.4(7) . . . . ?
B4 B8 B9 B1 -61.3(10) . . . . ?
B4 B8 B9 B10 2.2(11) . . . . ?
B4 B8 B9 B7 -99.3(9) . . . . ?
B4 B8 B7 B5 -36.2(8) . . . . ?
B4 B8 B7 B6 2.4(11) . . . . ?
B4 B8 B7 B1 65.1(10) . . . . ?
B4 B8 B7 B9 101.4(8) . . . . ?
C13 P3 C7 C8 -102.3(9) . . . . ?
C13 P3 C7 C12 72.0(10) . . . . ?
C13 P3 C2 C3 135.2(9) . . . . ?
C13 P3 C2 C1 -45.3(11) . . . . ?
C13 B15 B14 C14 -132.7(8) . . . . ?
C13 B15 B14 B13 -98.1(8) . . . . ?
C13 B15 B14 B20 -34.2(7) . . . . ?
C13 B15 B16 B17 135.1(8) . . . . ?
C13 B15 B16 B18 96.3(8) . . . . ?
C13 B15 B16 B11 33.7(7) . . . . ?
C13 B15 B17 C14 94.8(8) . . . . ?
C13 B15 B17 B16 -39.8(7) . . . . ?
C13 B15 B17 B18 -1.3(10) . . . . ?
C13 B15 B17 B19 61.4(10) . . . . ?
C13 B14 B13 C14 -95.4(8) . . . . ?
C13 B14 B13 B12 2.7(10) . . . . ?
C13 B14 B13 B20 40.4(7) . . . . ?
C13 B14 B13 B19 -61.2(9) . . . . ?
C13 B14 B20 B12 -97.1(9) . . . . ?
C13 B14 B20 B13 -133.6(8) . . . . ?
C13 B14 B20 B11 -34.3(7) . . . . ?
C13 B16 B17 C14 -0.5(9) . . . . ?
C13 B16 B17 B15 38.0(7) . . . . ?
C13 B16 B17 B18 -98.4(8) . . . . ?
C13 B16 B17 B19 -62.0(9) . . . . ?
C13 B16 B18 B12 -2.4(10) . . . . ?
C13 B16 B18 B17 98.7(8) . . . . ?
C13 B16 B18 B11 -39.6(7) . . . . ?
C13 B16 B18 B19 62.0(9) . . . . ?
C13 B16 B11 B12 97.1(9) . . . . ?
C13 B16 B11 B20 33.2(7) . . . . ?
C13 B16 B11 B18 133.6(8) . . . . ?
C13 B20 B11 B12 -134.3(8) . . . . ?
C13 B20 B11 B16 -33.8(7) . . . . ?
C13 B20 B11 B18 -97.4(8) . . . . ?
C40 P2 C47 C48 -98.0(9) . . . . ?
C40 P2 C47 C52 87.8(9) . . . . ?
C40 P2 C41 C42 -179.1(8) . . . . ?
C40 P2 C41 C46 7.2(13) . . . . ?
C40 B4 B5 C39 -94.1(7) . . . . ?
C40 B4 B5 B6 -60.4(9) . . . . ?
C40 B4 B5 B8 40.2(7) . . . . ?
C40 B4 B5 B7 2.9(10) . . . . ?
C40 B4 B3 C39 131.8(7) . . . . ?
C40 B4 B3 B2 96.9(8) . . . . ?
C40 B4 B3 B10 34.2(7) . . . . ?
C40 B4 B8 B5 -133.9(8) . . . . ?
C40 B4 B8 B9 -34.4(7) . . . . ?
C40 B4 B8 B7 -97.6(9) . . . . ?
C40 B3 B10 B2 135.4(8) . . . . ?
C40 B3 B10 B1 97.0(9) . . . . ?
C40 B3 B10 B9 34.2(7) . . . . ?
C40 B10 B9 B1 134.5(9) . . . . ?
C40 B10 B9 B8 32.4(7) . . . . ?
C40 B10 B9 B7 96.7(8) . . . . ?
C40 B8 B9 B1 -95.8(8) . . . . ?
C40 B8 B9 B10 -32.2(7) . . . . ?
C40 B8 B9 B7 -133.7(8) . . . . ?
C40 B8 B7 B5 -97.8(8) . . . . ?
C40 B8 B7 B6 -59.1(10) . . . . ?
C40 B8 B7 B1 3.5(10) . . . . ?
C40 B8 B7 B9 39.9(7) . . . . ?
C40 B9 B7 B5 -2.0(10) . . . . ?
C40 B9 B7 B6 61.3(9) . . . . ?
C40 B9 B7 B1 98.6(8) . . . . ?
C40 B9 B7 B8 -39.9(7) . . . . ?
C17 C16 C15 P4 179.6(8) . . . . ?
C17 C16 C15 C20 6.3(16) . . . . ?
C17 C18 C19 C20 3.6(17) . . . . ?
C18 C19 C20 C15 0.1(17) . . . . ?
C35 C36 C37 C38 0.7(19) . . . . ?
C47 P2 C40 B4 -78.9(7) . . . . ?
C47 P2 C40 B3 -8.6(8) . . . . ?
C47 P2 C40 B10 65.8(8) . . . . ?
C47 P2 C40 B8 -146.6(7) . . . . ?
C47 P2 C40 B9 142.3(8) . . . . ?
C47 P2 C41 C42 67.7(9) . . . . ?
C47 P2 C41 C46 -106.0(12) . . . . ?
C47 C48 C49 C50 -0.4(16) . . . . ?
C47 C52 C51 C50 -0.4(16) . . . . ?
C33 P1 C39 B4 87.3(7) . . . . ?
C33 P1 C39 B2 -57.4(8) . . . . ?
C33 P1 C39 B5 154.9(6) . . . . ?
C33 P1 C39 B3 16.1(8) . . . . ?
C33 P1 C39 B6 -133.8(7) . . . . ?
C33 P1 C27 C28 -100.3(9) . . . . ?
C33 P1 C27 C32 69.3(11) . . . . ?
C33 C38 C37 C36 -1.0(19) . . . . ?
C22 C21 C26 C25 -1.7(16) . . . . ?
C22 C23 C24 C25 1.3(16) . . . . ?
C27 P1 C39 B4 -159.5(7) . . . . ?
C27 P1 C39 B2 55.8(9) . . . . ?
C27 P1 C39 B5 -91.9(7) . . . . ?
C27 P1 C39 B3 129.4(7) . . . . ?
C27 P1 C39 B6 -20.6(9) . . . . ?
C27 P1 C33 C34 157.8(8) . . . . ?
C27 P1 C33 C38 -17.8(11) . . . . ?
C27 C28 C29 C30 0.3(17) . . . . ?
C41 P2 C40 B4 171.3(6) . . . . ?
C41 P2 C40 B3 -118.4(8) . . . . ?
C41 P2 C40 B10 -44.0(9) . . . . ?
C41 P2 C40 B8 103.6(8) . . . . ?
C41 P2 C40 B9 32.5(9) . . . . ?
C41 P2 C47 C48 19.0(9) . . . . ?
C41 P2 C47 C52 -155.2(9) . . . . ?
C41 C46 C45 C44 -2.8(17) . . . . ?
C34 C33 C38 C37 -0.6(18) . . . . ?
C43 C44 C45 C46 0.9(18) . . . . ?
C15 P4 C14 B15 -92.0(8) . . . . ?
C15 P4 C14 B14 -18.6(9) . . . . ?
C15 P4 C14 B13 56.3(8) . . . . ?
C15 P4 C14 B17 -161.0(7) . . . . ?
C15 P4 C14 B19 130.2(7) . . . . ?
C15 P4 C21 C22 139.7(8) . . . . ?
C15 P4 C21 C26 -48.7(11) . . . . ?
C15 C16 C17 C18 -2.7(16) . . . . ?
C51 C52 C47 P2 172.4(8) . . . . ?
C51 C52 C47 C48 -2.0(15) . . . . ?
C31 C30 C29 C28 3.3(18) . . . . ?
C26 C21 C22 C23 2.3(16) . . . . ?
C26 C25 C24 C23 -0.7(16) . . . . ?
C42 C41 C46 C45 0.8(17) . . . . ?
C42 C43 C44 C45 3.0(17) . . . . ?
C11 C10 C9 C8 0.9(16) . . . . ?
C11 C12 C7 P3 -172.9(8) . . . . ?
C11 C12 C7 C8 1.5(15) . . . . ?
B15 C14 B14 C13 -39.9(7) . . . . ?
B15 C14 B14 B13 -140.7(8) . . . . ?
B15 C14 B14 B20 -101.5(9) . . . . ?
B15 C14 B13 B14 38.5(8) . . . . ?
B15 C14 B13 B12 -63.9(10) . . . . ?
B15 C14 B13 B20 -0.2(11) . . . . ?
B15 C14 B13 B19 -103.4(9) . . . . ?
B15 C14 B17 B16 39.8(7) . . . . ?
B15 C14 B17 B18 101.6(8) . . . . ?
B15 C14 B17 B19 142.1(8) . . . . ?
B15 C14 B19 B12 67.9(10) . . . . ?
B15 C14 B19 B13 106.8(8) . . . . ?
B15 C14 B19 B17 -35.7(7) . . . . ?
B15 C14 B19 B18 5.7(10) . . . . ?
B15 C13 B14 C14 39.9(7) . . . . ?
B15 C13 B14 B13 100.7(8) . . . . ?
B15 C13 B14 B20 141.7(8) . . . . ?
B15 C13 B16 B17 -39.0(7) . . . . ?
B15 C13 B16 B18 -101.4(8) . . . . ?
B15 C13 B16 B11 -141.6(8) . . . . ?
B15 C13 B20 B14 -37.3(8) . . . . ?
B15 C13 B20 B12 64.1(10) . . . . ?
B15 C13 B20 B13 2.8(10) . . . . ?
B15 C13 B20 B11 103.8(9) . . . . ?
B15 C13 B11 B12 -66.2(10) . . . . ?
B15 C13 B11 B16 36.4(8) . . . . ?
B15 C13 B11 B20 -106.3(8) . . . . ?
B15 C13 B11 B18 -4.1(11) . . . . ?
B15 B14 B13 C14 -34.4(7) . . . . ?
B15 B14 B13 B12 63.8(10) . . . . ?
B15 B14 B13 B20 101.5(8) . . . . ?
B15 B14 B13 B19 -0.2(10) . . . . ?
B15 B14 B20 C13 33.7(7) . . . . ?
B15 B14 B20 B12 -63.4(10) . . . . ?
B15 B14 B20 B13 -99.9(8) . . . . ?
B15 B14 B20 B11 -0.6(10) . . . . ?
B15 B16 B17 C14 -38.5(7) . . . . ?
B15 B16 B17 B18 -136.4(8) . . . . ?
B15 B16 B17 B19 -100.0(9) . . . . ?
B15 B16 B18 B12 -62.5(10) . . . . ?
B15 B16 B18 B17 38.6(7) . . . . ?
B15 B16 B18 B11 -99.8(8) . . . . ?
B15 B16 B18 B19 1.9(10) . . . . ?
B15 B16 B11 C13 -33.3(7) . . . . ?
B15 B16 B11 B12 63.8(9) . . . . ?
B15 B16 B11 B20 -0.1(10) . . . . ?
B15 B16 B11 B18 100.3(8) . . . . ?
B15 B17 B18 B12 63.2(10) . . . . ?
B15 B17 B18 B16 -38.8(8) . . . . ?
B15 B17 B18 B11 -1.2(11) . . . . ?
B15 B17 B18 B19 100.3(9) . . . . ?
B15 B17 B19 C14 32.9(7) . . . . ?
B15 B17 B19 B12 -63.3(10) . . . . ?
B15 B17 B19 B13 0.0(10) . . . . ?
B15 B17 B19 B18 -100.1(8) . . . . ?
C4 C5 C6 C1 0.5(17) . . . . ?
C7 P3 C13 B15 85.3(7) . . . . ?
C7 P3 C13 B14 14.3(8) . . . . ?
C7 P3 C13 B16 153.4(7) . . . . ?
C7 P3 C13 B20 -60.0(9) . . . . ?
C7 P3 C13 B11 -136.7(8) . . . . ?
C7 P3 C2 C3 -113.0(9) . . . . ?
C7 P3 C2 C1 66.5(10) . . . . ?
C7 C12 C11 C10 -1.4(16) . . . . ?
C38 C33 C34 C35 2.6(17) . . . . ?
C2 P3 C13 B15 -158.4(7) . . . . ?
C2 P3 C13 B14 130.6(7) . . . . ?
C2 P3 C13 B16 -90.3(7) . . . . ?
C2 P3 C13 B20 56.3(9) . . . . ?
C2 P3 C13 B11 -20.4(9) . . . . ?
C2 P3 C7 C8 141.4(9) . . . . ?
C2 P3 C7 C12 -44.2(10) . . . . ?
C2 C1 C6 C5 -0.2(17) . . . . ?
C32 C31 C30 C29 -5.4(17) . . . . ?
C5 C4 C3 C2 -2.1(18) . . . . ?
C46 C41 C42 C43 3.3(17) . . . . ?
C37 C36 C35 C34 1.2(18) . . . . ?
C3 C4 C5 C6 0.6(18) . . . . ?
C3 C2 C1 C6 -1.2(16) . . . . ?
C30 C31 C32 C27 4.1(17) . . . . ?
C29 C28 C27 P1 168.8(9) . . . . ?
C29 C28 C27 C32 -1.6(17) . . . . ?
C1 C2 C3 C4 2.4(17) . . . . ?
C44 C43 C42 C41 -5.1(17) . . . . ?
B2 C39 B4 C40 -3.6(9) . . . . ?
B2 C39 B4 B5 -105.8(8) . . . . ?
B2 C39 B4 B3 36.6(7) . . . . ?
B2 C39 B4 B8 -64.8(9) . . . . ?
B2 C39 B5 B4 104.1(8) . . . . ?
B2 C39 B5 B6 -37.4(8) . . . . ?
B2 C39 B5 B8 64.4(9) . . . . ?
B2 C39 B5 B7 1.5(10) . . . . ?
B2 C39 B3 B4 -141.3(8) . . . . ?
B2 C39 B3 C40 -100.4(8) . . . . ?
B2 C39 B3 B10 -39.3(7) . . . . ?
B2 C39 B6 B5 141.5(8) . . . . ?
B2 C39 B6 B1 38.8(7) . . . . ?
B2 C39 B6 B7 102.6(9) . . . . ?
B2 B3 B10 C40 -135.4(8) . . . . ?
B2 B3 B10 B1 -38.4(8) . . . . ?
B2 B3 B10 B9 -101.2(9) . . . . ?
B2 B6 B1 B10 36.9(7) . . . . ?
B2 B6 B1 B9 100.8(8) . . . . ?
B2 B6 B1 B7 138.5(8) . . . . ?
B2 B6 B7 B5 101.0(8) . . . . ?
B2 B6 B7 B1 -37.1(7) . . . . ?
B2 B6 B7 B8 62.3(10) . . . . ?
B2 B6 B7 B9 0.0(10) . . . . ?
B2 B1 B10 C40 98.5(8) . . . . ?
B2 B1 B10 B3 37.9(7) . . . . ?
B2 B1 B10 B9 137.7(9) . . . . ?
B2 B1 B9 C40 1.7(11) . . . . ?
B2 B1 B9 B10 -37.3(8) . . . . ?
B2 B1 B9 B8 63.4(10) . . . . ?
B2 B1 B9 B7 101.2(9) . . . . ?
B2 B1 B7 B5 -0.2(11) . . . . ?
B2 B1 B7 B6 37.4(7) . . . . ?
B2 B1 B7 B8 -63.7(10) . . . . ?
B2 B1 B7 B9 -100.2(8) . . . . ?
B2 B10 B9 C40 -96.5(8) . . . . ?
B2 B10 B9 B1 38.1(7) . . . . ?
B2 B10 B9 B8 -64.1(10) . . . . ?
B2 B10 B9 B7 0.2(10) . . . . ?
B14 C14 B15 C13 39.8(7) . . . . ?
B14 C14 B15 B16 102.1(8) . . . . ?
B14 C14 B15 B17 142.1(8) . . . . ?
B14 C14 B13 B12 -102.4(8) . . . . ?
B14 C14 B13 B20 -38.7(7) . . . . ?
B14 C14 B13 B19 -141.9(8) . . . . ?
B14 C14 B17 B15 -37.3(8) . . . . ?
B14 C14 B17 B16 2.5(10) . . . . ?
B14 C14 B17 B18 64.3(9) . . . . ?
B14 C14 B17 B19 104.9(9) . . . . ?
B14 C14 B19 B12 -2.0(11) . . . . ?
B14 C14 B19 B13 36.8(8) . . . . ?
B14 C14 B19 B17 -105.7(9) . . . . ?
B14 C14 B19 B18 -64.3(10) . . . . ?
B14 C13 B15 C14 -39.5(7) . . . . ?
B14 C13 B15 B16 -141.6(8) . . . . ?
B14 C13 B15 B17 -102.0(8) . . . . ?
B14 C13 B16 B15 37.4(8) . . . . ?
B14 C13 B16 B17 -1.6(10) . . . . ?
B14 C13 B16 B18 -64.0(9) . . . . ?
B14 C13 B16 B11 -104.2(9) . . . . ?
B14 C13 B20 B12 101.4(8) . . . . ?
B14 C13 B20 B13 40.0(7) . . . . ?
B14 C13 B20 B11 141.1(8) . . . . ?
B14 C13 B11 B12 3.1(10) . . . . ?
B14 C13 B11 B16 105.7(8) . . . . ?
B14 C13 B11 B20 -37.0(7) . . . . ?
B14 C13 B11 B18 65.1(10) . . . . ?
B14 B15 B16 C13 -34.0(7) . . . . ?
B14 B15 B16 B17 101.1(8) . . . . ?
B14 B15 B16 B18 62.4(9) . . . . ?
B14 B15 B16 B11 -0.3(10) . . . . ?
B14 B15 B17 C14 33.3(7) . . . . ?
B14 B15 B17 B16 -101.2(8) . . . . ?
B14 B15 B17 B18 -62.7(10) . . . . ?
B14 B15 B17 B19 -0.1(10) . . . . ?
B14 B13 B20 C13 -39.6(7) . . . . ?
B14 B13 B20 B12 -138.5(9) . . . . ?
B14 B13 B20 B11 -100.9(8) . . . . ?
B14 B13 B19 C14 -33.8(7) . . . . ?
B14 B13 B19 B12 101.5(9) . . . . ?
B14 B13 B19 B17 0.1(10) . . . . ?
B14 B13 B19 B18 64.1(10) . . . . ?
B14 B20 B11 C13 34.2(7) . . . . ?
B14 B20 B11 B12 -100.0(8) . . . . ?
B14 B20 B11 B16 0.4(10) . . . . ?
B14 B20 B11 B18 -63.1(9) . . . . ?
B5 C39 B4 C40 102.2(7) . . . . ?
B5 C39 B4 B3 142.4(8) . . . . ?
B5 C39 B4 B8 41.0(7) . . . . ?
B5 C39 B2 B3 -104.7(8) . . . . ?
B5 C39 B2 B6 37.2(8) . . . . ?
B5 C39 B2 B1 -1.6(10) . . . . ?
B5 C39 B2 B10 -64.4(9) . . . . ?
B5 C39 B3 B4 -35.7(7) . . . . ?
B5 C39 B3 C40 5.3(9) . . . . ?
B5 C39 B3 B2 105.6(8) . . . . ?
B5 C39 B3 B10 66.4(9) . . . . ?
B5 C39 B6 B2 -141.5(8) . . . . ?
B5 C39 B6 B1 -102.7(8) . . . . ?
B5 C39 B6 B7 -38.9(8) . . . . ?
B5 B4 C40 P2 -147.5(6) . . . . ?
B5 B4 C40 B3 102.0(8) . . . . ?
B5 B4 C40 B10 64.5(9) . . . . ?
B5 B4 C40 B8 -41.3(7) . . . . ?
B5 B4 C40 B9 -4.4(10) . . . . ?
B5 B4 B3 C39 33.8(7) . . . . ?
B5 B4 B3 C40 -98.0(8) . . . . ?
B5 B4 B3 B2 -1.0(10) . . . . ?
B5 B4 B3 B10 -63.8(10) . . . . ?
B5 B4 B8 C40 133.9(8) . . . . ?
B5 B4 B8 B9 99.5(9) . . . . ?
B5 B4 B8 B7 36.3(8) . . . . ?
B5 B6 B1 B2 -101.0(8) . . . . ?
B5 B6 B1 B10 -64.0(10) . . . . ?
B5 B6 B1 B9 -0.2(10) . . . . ?
B5 B6 B1 B7 37.5(7) . . . . ?
B5 B6 B7 B1 -138.1(8) . . . . ?
B5 B6 B7 B8 -38.7(8) . . . . ?
B5 B6 B7 B9 -101.0(8) . . . . ?
B5 B8 B9 C40 96.5(8) . . . . ?
B5 B8 B9 B1 0.7(10) . . . . ?
B5 B8 B9 B10 64.3(9) . . . . ?
B5 B8 B9 B7 -37.2(7) . . . . ?
B5 B8 B7 B6 38.6(8) . . . . ?
B5 B8 B7 B1 101.3(8) . . . . ?
B5 B8 B7 B9 137.6(8) . . . . ?
B3 C39 B4 C40 -40.1(6) . . . . ?
B3 C39 B4 B5 -142.4(8) . . . . ?
B3 C39 B4 B8 -101.3(8) . . . . ?
B3 C39 B2 B6 141.9(8) . . . . ?
B3 C39 B2 B1 103.1(8) . . . . ?
B3 C39 B2 B10 40.3(7) . . . . ?
B3 C39 B5 B4 36.4(7) . . . . ?
B3 C39 B5 B6 -105.0(8) . . . . ?
B3 C39 B5 B8 -3.3(10) . . . . ?
B3 C39 B5 B7 -66.2(9) . . . . ?
B3 C39 B6 B2 -36.1(7) . . . . ?
B3 C39 B6 B5 105.4(8) . . . . ?
B3 C39 B6 B1 2.7(10) . . . . ?
B3 C39 B6 B7 66.5(10) . . . . ?
B3 B4 C40 P2 110.6(7) . . . . ?
B3 B4 C40 B10 -37.5(7) . . . . ?
B3 B4 C40 B8 -143.2(8) . . . . ?
B3 B4 C40 B9 -106.4(8) . . . . ?
B3 B4 B5 C39 -33.2(7) . . . . ?
B3 B4 B5 B6 0.5(10) . . . . ?
B3 B4 B5 B8 101.1(8) . . . . ?
B3 B4 B5 B7 63.8(9) . . . . ?
B3 B4 B8 C40 32.3(7) . . . . ?
B3 B4 B8 B5 -101.7(8) . . . . ?
B3 B4 B8 B9 -2.2(10) . . . . ?
B3 B4 B8 B7 -65.4(10) . . . . ?
B3 C40 B10 B2 -38.7(7) . . . . ?
B3 C40 B10 B1 -101.7(9) . . . . ?
B3 C40 B10 B9 -141.2(9) . . . . ?
B3 C40 B8 B4 -35.9(7) . . . . ?
B3 C40 B8 B5 3.6(10) . . . . ?
B3 C40 B8 B9 105.2(9) . . . . ?
B3 C40 B8 B7 64.9(10) . . . . ?
B3 C40 B9 B1 -1.9(11) . . . . ?
B3 C40 B9 B10 37.6(8) . . . . ?
B3 C40 B9 B8 -106.1(9) . . . . ?
B3 C40 B9 B7 -65.4(10) . . . . ?
B3 B2 B6 C39 33.5(7) . . . . ?
B3 B2 B6 B5 -0.9(10) . . . . ?
B3 B2 B6 B1 -102.1(9) . . . . ?
B3 B2 B6 B7 -64.4(9) . . . . ?
B3 B2 B1 B6 99.3(9) . . . . ?
B3 B2 B1 B10 -38.9(8) . . . . ?
B3 B2 B1 B9 -1.0(11) . . . . ?
B3 B2 B1 B7 62.4(10) . . . . ?
B3 B2 B10 C40 38.0(7) . . . . ?
B3 B2 B10 B1 137.3(9) . . . . ?
B3 B2 B10 B9 99.6(8) . . . . ?
B3 B10 B9 C40 -33.7(7) . . . . ?
B3 B10 B9 B1 100.8(9) . . . . ?
B3 B10 B9 B8 -1.4(10) . . . . ?
B3 B10 B9 B7 63.0(9) . . . . ?
B6 C39 B4 C40 65.4(9) . . . . ?
B6 C39 B4 B5 -36.9(8) . . . . ?
B6 C39 B4 B3 105.5(8) . . . . ?
B6 C39 B4 B8 4.2(10) . . . . ?
B6 C39 B2 B3 -141.9(8) . . . . ?
B6 C39 B2 B1 -38.8(7) . . . . ?
B6 C39 B2 B10 -101.6(8) . . . . ?
B6 C39 B5 B4 141.4(8) . . . . ?
B6 C39 B5 B8 101.8(8) . . . . ?
B6 C39 B5 B7 38.8(7) . . . . ?
B6 C39 B3 B4 -104.6(8) . . . . ?
B6 C39 B3 C40 -63.6(9) . . . . ?
B6 C39 B3 B2 36.7(8) . . . . ?
B6 C39 B3 B10 -2.5(10) . . . . ?
B6 B2 B3 C39 -33.1(7) . . . . ?
B6 B2 B3 B4 1.2(10) . . . . ?
B6 B2 B3 C40 63.1(10) . . . . ?
B6 B2 B3 B10 101.7(9) . . . . ?
B6 B2 B1 B10 -138.2(8) . . . . ?
B6 B2 B1 B9 -100.2(9) . . . . ?
B6 B2 B1 B7 -36.8(7) . . . . ?
B6 B2 B10 C40 -61.9(9) . . . . ?
B6 B2 B10 B3 -99.9(8) . . . . ?
B6 B2 B10 B1 37.4(8) . . . . ?
B6 B2 B10 B9 -0.2(10) . . . . ?
B6 B5 B8 B4 100.2(8) . . . . ?
B6 B5 B8 C40 60.6(9) . . . . ?
B6 B5 B8 B9 -0.8(10) . . . . ?
B6 B5 B8 B7 -38.5(7) . . . . ?
B6 B5 B7 B1 37.2(8) . . . . ?
B6 B5 B7 B8 136.8(8) . . . . ?
B6 B5 B7 B9 99.3(9) . . . . ?
B6 B1 B10 C40 60.9(10) . . . . ?
B6 B1 B10 B2 -37.6(8) . . . . ?
B6 B1 B10 B3 0.3(10) . . . . ?
B6 B1 B10 B9 100.1(9) . . . . ?
B6 B1 B9 C40 -62.1(10) . . . . ?
B6 B1 B9 B10 -101.0(9) . . . . ?
B6 B1 B9 B8 -0.3(10) . . . . ?
B6 B1 B9 B7 37.4(7) . . . . ?
B6 B1 B7 B5 -37.5(7) . . . . ?
B6 B1 B7 B8 -101.0(8) . . . . ?
B6 B1 B7 B9 -137.6(8) . . . . ?
B12 B13 B20 C13 98.9(9) . . . . ?
B12 B13 B20 B14 138.5(9) . . . . ?
B12 B13 B20 B11 37.6(8) . . . . ?
B12 B13 B19 C14 -135.3(8) . . . . ?
B12 B13 B19 B17 -101.4(9) . . . . ?
B12 B13 B19 B18 -37.4(8) . . . . ?
B12 B20 B11 C13 134.3(8) . . . . ?
B12 B20 B11 B16 100.5(9) . . . . ?
B12 B20 B11 B18 36.9(8) . . . . ?
B12 B18 B11 C13 -98.5(9) . . . . ?
B12 B18 B11 B16 -139.1(9) . . . . ?
B12 B18 B11 B20 -37.2(7) . . . . ?
B12 B18 B19 C14 97.8(8) . . . . ?
B12 B18 B19 B13 37.2(7) . . . . ?
B12 B18 B19 B17 139.1(8) . . . . ?
B1 B2 B3 C39 -96.4(9) . . . . ?
B1 B2 B3 B4 -62.1(10) . . . . ?
B1 B2 B3 C40 -0.2(11) . . . . ?
B1 B2 B3 B10 38.5(8) . . . . ?
B1 B2 B6 C39 135.6(8) . . . . ?
B1 B2 B6 B5 101.2(8) . . . . ?
B1 B2 B6 B7 37.7(7) . . . . ?
B1 B2 B10 C40 -99.3(8) . . . . ?
B1 B2 B10 B3 -137.3(9) . . . . ?
B1 B2 B10 B9 -37.7(7) . . . . ?
B1 B6 B7 B5 138.1(8) . . . . ?
B1 B6 B7 B8 99.4(9) . . . . ?
B1 B6 B7 B9 37.0(7) . . . . ?
B1 B10 B9 C40 -134.5(9) . . . . ?
B1 B10 B9 B8 -102.2(9) . . . . ?
B1 B10 B9 B7 -37.8(8) . . . . ?
B1 B9 B7 B5 -100.6(8) . . . . ?
B1 B9 B7 B6 -37.3(7) . . . . ?
B1 B9 B7 B8 -138.5(8) . . . . ?
B16 C13 B15 C14 102.0(8) . . . . ?
B16 C13 B15 B14 141.6(8) . . . . ?
B16 C13 B15 B17 39.5(7) . . . . ?
B16 C13 B14 C14 3.1(10) . . . . ?
B16 C13 B14 B15 -36.9(7) . . . . ?
B16 C13 B14 B13 63.9(9) . . . . ?
B16 C13 B14 B20 104.8(8) . . . . ?
B16 C13 B20 B14 -105.6(8) . . . . ?
B16 C13 B20 B12 -4.2(10) . . . . ?
B16 C13 B20 B13 -65.6(9) . . . . ?
B16 C13 B20 B11 35.5(7) . . . . ?
B16 C13 B11 B12 -102.6(8) . . . . ?
B16 C13 B11 B20 -142.6(8) . . . . ?
B16 C13 B11 B18 -40.5(7) . . . . ?
B16 B15 B14 C14 -97.9(8) . . . . ?
B16 B15 B14 C13 34.8(7) . . . . ?
B16 B15 B14 B13 -63.4(9) . . . . ?
B16 B15 B14 B20 0.6(10) . . . . ?
B16 B15 B17 C14 134.5(8) . . . . ?
B16 B15 B17 B18 38.5(8) . . . . ?
B16 B15 B17 B19 101.1(8) . . . . ?
B16 B17 B18 B12 102.1(8) . . . . ?
B16 B17 B18 B11 37.6(8) . . . . ?
B16 B17 B18 B19 139.1(8) . . . . ?
B16 B17 B19 C14 96.5(8) . . . . ?
B16 B17 B19 B12 0.3(11) . . . . ?
B16 B17 B19 B13 63.6(10) . . . . ?
B16 B17 B19 B18 -36.4(7) . . . . ?
B16 B18 B11 C13 40.6(7) . . . . ?
B16 B18 B11 B12 139.1(9) . . . . ?
B16 B18 B11 B20 101.9(8) . . . . ?
B16 B18 B19 C14 -4.5(10) . . . . ?
B16 B18 B19 B12 -102.3(8) . . . . ?
B16 B18 B19 B13 -65.1(9) . . . . ?
B16 B18 B19 B17 36.8(7) . . . . ?
B13 C14 B15 C13 1.8(10) . . . . ?
B13 C14 B15 B14 -38.0(8) . . . . ?
B13 C14 B15 B16 64.1(10) . . . . ?
B13 C14 B15 B17 104.1(9) . . . . ?
B13 C14 B14 C13 100.8(8) . . . . ?
B13 C14 B14 B15 140.7(8) . . . . ?
B13 C14 B14 B20 39.3(8) . . . . ?
B13 C14 B17 B15 -106.2(8) . . . . ?
B13 C14 B17 B16 -66.4(9) . . . . ?
B13 C14 B17 B18 -4.6(10) . . . . ?
B13 C14 B17 B19 35.9(7) . . . . ?
B13 C14 B19 B12 -38.8(8) . . . . ?
B13 C14 B19 B17 -142.5(8) . . . . ?
B13 C14 B19 B18 -101.0(8) . . . . ?
B13 B14 B20 C13 133.6(8) . . . . ?
B13 B14 B20 B12 36.5(8) . . . . ?
B13 B14 B20 B11 99.3(8) . . . . ?
B13 B12 B20 C13 -97.9(8) . . . . ?
B13 B12 B20 B14 -36.7(8) . . . . ?
B13 B12 B20 B11 -137.3(8) . . . . ?
B13 B12 B18 B16 63.2(10) . . . . ?
B13 B12 B18 B17 -0.8(10) . . . . ?
B13 B12 B18 B11 100.3(8) . . . . ?
B13 B12 B18 B19 -37.6(7) . . . . ?
B13 B12 B11 C13 -1.2(11) . . . . ?
B13 B12 B11 B16 -64.1(10) . . . . ?
B13 B12 B11 B20 38.0(7) . . . . ?
B13 B12 B11 B18 -100.6(9) . . . . ?
B13 B12 B19 C14 37.9(7) . . . . ?
B13 B12 B19 B17 100.9(9) . . . . ?
B13 B12 B19 B18 138.0(8) . . . . ?
B13 B20 B11 C13 96.8(8) . . . . ?
B13 B20 B11 B12 -37.5(7) . . . . ?
B13 B20 B11 B16 63.0(9) . . . . ?
B13 B20 B11 B18 -0.6(10) . . . . ?
B10 C40 B3 C39 100.8(8) . . . . ?
B10 C40 B3 B4 141.6(8) . . . . ?
B10 C40 B3 B2 38.7(7) . . . . ?
B10 C40 B8 B4 -105.9(9) . . . . ?
B10 C40 B8 B5 -66.4(9) . . . . ?
B10 C40 B8 B9 35.2(8) . . . . ?
B10 C40 B8 B7 -5.1(11) . . . . ?
B10 C40 B9 B1 -39.5(8) . . . . ?
B10 C40 B9 B8 -143.7(8) . . . . ?
B10 C40 B9 B7 -102.9(8) . . . . ?
B10 B2 B3 C39 -134.9(8) . . . . ?
B10 B2 B3 B4 -100.5(8) . . . . ?
B10 B2 B3 C40 -38.7(7) . . . . ?
B10 B2 B6 C39 98.0(8) . . . . ?
B10 B2 B6 B5 63.6(9) . . . . ?
B10 B2 B6 B1 -37.6(7) . . . . ?
B10 B2 B6 B7 0.2(10) . . . . ?
B10 B2 B1 B6 138.2(8) . . . . ?
B10 B2 B1 B9 37.9(8) . . . . ?
B10 B2 B1 B7 101.3(9) . . . . ?
B10 B1 B9 C40 38.9(8) . . . . ?
B10 B1 B9 B8 100.7(9) . . . . ?
B10 B1 B9 B7 138.4(8) . . . . ?
B10 B1 B7 B5 62.4(10) . . . . ?
B10 B1 B7 B6 100.0(9) . . . . ?
B10 B1 B7 B8 -1.1(11) . . . . ?
B10 B1 B7 B9 -37.6(7) . . . . ?
B10 B9 B7 B5 -63.4(9) . . . . ?
B10 B9 B7 B6 -0.1(10) . . . . ?
B10 B9 B7 B1 37.2(7) . . . . ?
B10 B9 B7 B8 -101.3(8) . . . . ?
B8 B4 C40 P2 -106.2(7) . . . . ?
B8 B4 C40 B3 143.2(8) . . . . ?
B8 B4 C40 B10 105.7(9) . . . . ?
B8 B4 C40 B9 36.9(7) . . . . ?
B8 B4 B5 C39 -134.3(8) . . . . ?
B8 B4 B5 B6 -100.6(8) . . . . ?
B8 B4 B5 B7 -37.3(7) . . . . ?
B8 B4 B3 C39 99.0(8) . . . . ?
B8 B4 B3 C40 -32.8(7) . . . . ?
B8 B4 B3 B2 64.1(10) . . . . ?
B8 B4 B3 B10 1.3(10) . . . . ?
B8 C40 B3 C39 -5.4(10) . . . . ?
B8 C40 B3 B4 35.4(7) . . . . ?
B8 C40 B3 B2 -67.5(10) . . . . ?
B8 C40 B3 B10 -106.2(9) . . . . ?
B8 C40 B10 B2 67.4(10) . . . . ?
B8 C40 B10 B3 106.1(9) . . . . ?
B8 C40 B10 B1 4.5(11) . . . . ?
B8 C40 B10 B9 -35.1(8) . . . . ?
B8 C40 B9 B1 104.2(9) . . . . ?
B8 C40 B9 B10 143.7(8) . . . . ?
B8 C40 B9 B7 40.7(7) . . . . ?
B8 B5 B6 C39 -96.9(8) . . . . ?
B8 B5 B6 B2 -62.5(9) . . . . ?
B8 B5 B6 B1 0.6(10) . . . . ?
B8 B5 B6 B7 38.7(7) . . . . ?
B8 B5 B7 B6 -136.8(8) . . . . ?
B8 B5 B7 B1 -99.5(9) . . . . ?
B8 B5 B7 B9 -37.4(7) . . . . ?
B8 B9 B7 B5 37.9(7) . . . . ?
B8 B9 B7 B6 101.2(8) . . . . ?
B8 B9 B7 B1 138.5(8) . . . . ?
B17 C14 B15 C13 -102.3(8) . . . . ?
B17 C14 B15 B14 -142.1(8) . . . . ?
B17 C14 B15 B16 -40.0(7) . . . . ?
B17 C14 B14 C13 -3.4(10) . . . . ?
B17 C14 B14 B15 36.5(8) . . . . ?
B17 C14 B14 B13 -104.2(9) . . . . ?
B17 C14 B14 B20 -65.0(10) . . . . ?
B17 C14 B13 B14 106.6(8) . . . . ?
B17 C14 B13 B12 4.2(10) . . . . ?
B17 C14 B13 B20 67.9(9) . . . . ?
B17 C14 B13 B19 -35.3(7) . . . . ?
B17 C14 B19 B12 103.7(8) . . . . ?
B17 C14 B19 B13 142.5(8) . . . . ?
B17 C14 B19 B18 41.4(7) . . . . ?
B17 B15 B14 C14 -34.4(7) . . . . ?
B17 B15 B14 C13 98.3(8) . . . . ?
B17 B15 B14 B13 0.1(10) . . . . ?
B17 B15 B14 B20 64.1(9) . . . . ?
B17 B15 B16 C13 -135.1(8) . . . . ?
B17 B15 B16 B18 -38.8(7) . . . . ?
B17 B15 B16 B11 -101.4(8) . . . . ?
B17 B16 B18 B12 -101.0(9) . . . . ?
B17 B16 B18 B11 -138.3(9) . . . . ?
B17 B16 B18 B19 -36.7(7) . . . . ?
B17 B16 B11 C13 -96.3(8) . . . . ?
B17 B16 B11 B12 0.9(11) . . . . ?
B17 B16 B11 B20 -63.1(10) . . . . ?
B17 B16 B11 B18 37.4(8) . . . . ?
B17 B18 B11 C13 3.2(11) . . . . ?
B17 B18 B11 B12 101.7(9) . . . . ?
B17 B18 B11 B16 -37.4(8) . . . . ?
B17 B18 B11 B20 64.5(10) . . . . ?
B17 B18 B19 C14 -41.3(7) . . . . ?
B17 B18 B19 B12 -139.1(8) . . . . ?
B17 B18 B19 B13 -101.9(8) . . . . ?
B9 C40 B3 C39 63.4(9) . . . . ?
B9 C40 B3 B4 104.2(9) . . . . ?
B9 C40 B3 B2 1.3(11) . . . . ?
B9 C40 B3 B10 -37.4(8) . . . . ?
B9 C40 B10 B2 102.5(8) . . . . ?
B9 C40 B10 B3 141.2(9) . . . . ?
B9 C40 B10 B1 39.6(7) . . . . ?
B9 C40 B8 B4 -141.1(8) . . . . ?
B9 C40 B8 B5 -101.6(8) . . . . ?
B9 C40 B8 B7 -40.4(7) . . . . ?
B9 B1 B10 C40 -39.2(7) . . . . ?
B9 B1 B10 B2 -137.7(9) . . . . ?
B9 B1 B10 B3 -99.8(8) . . . . ?
B9 B1 B7 B5 100.0(8) . . . . ?
B9 B1 B7 B6 137.6(8) . . . . ?
B9 B1 B7 B8 36.5(7) . . . . ?
B9 B8 B7 B5 -137.6(8) . . . . ?
B9 B8 B7 B6 -99.0(9) . . . . ?
B9 B8 B7 B1 -36.3(7) . . . . ?
B20 C13 B15 C14 -2.8(10) . . . . ?
B20 C13 B15 B14 36.7(8) . . . . ?
B20 C13 B15 B16 -104.9(9) . . . . ?
B20 C13 B15 B17 -65.3(10) . . . . ?
B20 C13 B14 C14 -101.7(8) . . . . ?
B20 C13 B14 B15 -141.7(8) . . . . ?
B20 C13 B14 B13 -40.9(7) . . . . ?
B20 C13 B16 B15 105.6(8) . . . . ?
B20 C13 B16 B17 66.6(9) . . . . ?
B20 C13 B16 B18 4.2(10) . . . . ?
B20 C13 B16 B11 -35.9(8) . . . . ?
B20 C13 B11 B12 40.1(8) . . . . ?
B20 C13 B11 B16 142.6(8) . . . . ?
B20 C13 B11 B18 102.1(9) . . . . ?
B20 B14 B13 C14 -135.8(8) . . . . ?
B20 B14 B13 B12 -37.7(8) . . . . ?
B20 B14 B13 B19 -101.6(9) . . . . ?
B20 B12 B13 C14 99.0(8) . . . . ?
B20 B12 B13 B14 37.2(8) . . . . ?
B20 B12 B13 B19 138.3(8) . . . . ?
B20 B12 B18 B16 -0.1(11) . . . . ?
B20 B12 B18 B17 -64.0(10) . . . . ?
B20 B12 B18 B11 37.1(7) . . . . ?
B20 B12 B18 B19 -100.8(8) . . . . ?
B20 B12 B11 C13 -39.2(7) . . . . ?
B20 B12 B11 B16 -102.0(8) . . . . ?
B20 B12 B11 B18 -138.6(8) . . . . ?
B20 B12 B19 C14 0.7(11) . . . . ?
B20 B12 B19 B13 -37.2(8) . . . . ?
B20 B12 B19 B17 63.7(11) . . . . ?
B20 B12 B19 B18 100.7(9) . . . . ?
B20 B13 B19 C14 -97.3(8) . . . . ?
B20 B13 B19 B12 37.9(8) . . . . ?
B20 B13 B19 B17 -63.5(10) . . . . ?
B20 B13 B19 B18 0.6(10) . . . . ?
B18 B12 B13 C14 -2.0(10) . . . . ?
B18 B12 B13 B14 -63.8(9) . . . . ?
B18 B12 B13 B20 -101.0(8) . . . . ?
B18 B12 B13 B19 37.3(7) . . . . ?
B18 B12 B20 C13 2.5(10) . . . . ?
B18 B12 B20 B14 63.7(10) . . . . ?
B18 B12 B20 B13 100.4(9) . . . . ?
B18 B12 B20 B11 -36.9(7) . . . . ?
B18 B12 B11 C13 99.4(8) . . . . ?
B18 B12 B11 B16 36.6(8) . . . . ?
B18 B12 B11 B20 138.6(8) . . . . ?
B18 B12 B19 C14 -100.0(8) . . . . ?
B18 B12 B19 B13 -138.0(8) . . . . ?
B18 B12 B19 B17 -37.0(8) . . . . ?
B18 B16 B17 C14 97.9(8) . . . . ?
B18 B16 B17 B15 136.4(8) . . . . ?
B18 B16 B17 B19 36.4(8) . . . . ?
B18 B16 B11 C13 -133.6(8) . . . . ?
B18 B16 B11 B12 -36.5(8) . . . . ?
B18 B16 B11 B20 -100.4(9) . . . . ?
B18 B17 B19 C14 133.0(8) . . . . ?
B18 B17 B19 B12 36.7(8) . . . . ?
B18 B17 B19 B13 100.0(8) . . . . ?
B7 B5 B6 C39 -135.6(8) . . . . ?
B7 B5 B6 B2 -101.3(9) . . . . ?
B7 B5 B6 B1 -38.1(8) . . . . ?
B7 B5 B8 B4 138.6(8) . . . . ?
B7 B5 B8 C40 99.1(8) . . . . ?
B7 B5 B8 B9 37.6(7) . . . . ?
B7 B6 B1 B2 -138.5(8) . . . . ?
B7 B6 B1 B10 -101.6(9) . . . . ?
B7 B6 B1 B9 -37.7(7) . . . . ?
B7 B1 B10 C40 -1.9(10) . . . . ?
B7 B1 B10 B2 -100.4(9) . . . . ?
B7 B1 B10 B3 -62.5(10) . . . . ?
B7 B1 B10 B9 37.3(8) . . . . ?
B7 B1 B9 C40 -99.5(8) . . . . ?
B7 B1 B9 B10 -138.4(8) . . . . ?
B7 B1 B9 B8 -37.8(7) . . . . ?
B7 B8 B9 C40 133.7(8) . . . . ?
B7 B8 B9 B1 38.0(8) . . . . ?
B7 B8 B9 B10 101.5(8) . . . . ?
B11 C13 B15 C14 65.9(10) . . . . ?
B11 C13 B15 B14 105.4(9) . . . . ?
B11 C13 B15 B16 -36.1(8) . . . . ?
B11 C13 B15 B17 3.4(11) . . . . ?
B11 C13 B14 C14 -64.5(9) . . . . ?
B11 C13 B14 B15 -104.4(8) . . . . ?
B11 C13 B14 B13 -3.7(10) . . . . ?
B11 C13 B14 B20 37.3(8) . . . . ?
B11 C13 B16 B15 141.6(8) . . . . ?
B11 C13 B16 B17 102.5(8) . . . . ?
B11 C13 B16 B18 40.1(7) . . . . ?
B11 C13 B20 B14 -141.1(8) . . . . ?
B11 C13 B20 B12 -39.7(7) . . . . ?
B11 C13 B20 B13 -101.0(8) . . . . ?
B11 B12 B13 C14 60.9(10) . . . . ?
B11 B12 B13 B14 -0.9(11) . . . . ?
B11 B12 B13 B20 -38.1(7) . . . . ?
B11 B12 B13 B19 100.2(9) . . . . ?
B11 B12 B20 C13 39.4(7) . . . . ?
B11 B12 B20 B14 100.6(8) . . . . ?
B11 B12 B20 B13 137.3(8) . . . . ?
B11 B12 B18 B16 -37.1(8) . . . . ?
B11 B12 B18 B17 -101.1(8) . . . . ?
B11 B12 B18 B19 -137.9(8) . . . . ?
B11 B12 B19 C14 -62.7(10) . . . . ?
B11 B12 B19 B13 -100.7(8) . . . . ?
B11 B12 B19 B17 0.3(11) . . . . ?
B11 B12 B19 B18 37.3(8) . . . . ?
B11 B16 B17 C14 60.8(9) . . . . ?
B11 B16 B17 B15 99.3(9) . . . . ?
B11 B16 B17 B18 -37.1(8) . . . . ?
B11 B16 B17 B19 -0.7(10) . . . . ?
B11 B16 B18 B12 37.3(8) . . . . ?
B11 B16 B18 B17 138.3(9) . . . . ?
B11 B16 B18 B19 101.6(9) . . . . ?
B11 B18 B19 C14 59.6(9) . . . . ?
B11 B18 B19 B12 -38.2(7) . . . . ?
B11 B18 B19 B13 -0.9(10) . . . . ?
B11 B18 B19 B17 100.9(8) . . . . ?
B19 C14 B15 C13 -66.9(9) . . . . ?
B19 C14 B15 B14 -106.7(8) . . . . ?
B19 C14 B15 B16 -4.6(10) . . . . ?
B19 C14 B15 B17 35.4(7) . . . . ?
B19 C14 B14 C13 64.1(9) . . . . ?
B19 C14 B14 B15 104.0(9) . . . . ?
B19 C14 B14 B13 -36.8(8) . . . . ?
B19 C14 B14 B20 2.5(11) . . . . ?
B19 C14 B13 B14 141.9(8) . . . . ?
B19 C14 B13 B12 39.5(7) . . . . ?
B19 C14 B13 B20 103.2(8) . . . . ?
B19 C14 B17 B15 -142.1(8) . . . . ?
B19 C14 B17 B16 -102.3(8) . . . . ?
B19 C14 B17 B18 -40.5(7) . . . . ?
B19 B12 B13 C14 -39.3(7) . . . . ?
B19 B12 B13 B14 -101.1(8) . . . . ?
B19 B12 B13 B20 -138.3(8) . . . . ?
B19 B12 B20 C13 -60.5(10) . . . . ?
B19 B12 B20 B14 0.7(11) . . . . ?
B19 B12 B20 B13 37.4(8) . . . . ?
B19 B12 B20 B11 -99.9(9) . . . . ?
B19 B12 B18 B16 100.7(9) . . . . ?
B19 B12 B18 B17 36.7(7) . . . . ?
B19 B12 B18 B11 137.9(8) . . . . ?
B19 B12 B11 C13 62.1(10) . . . . ?
B19 B12 B11 B16 -0.7(11) . . . . ?
B19 B12 B11 B20 101.3(8) . . . . ?
B19 B12 B11 B18 -37.3(8) . . . . ?
B19 B13 B20 C13 61.3(9) . . . . ?
B19 B13 B20 B14 100.9(9) . . . . ?
B19 B13 B20 B12 -37.6(8) . . . . ?
B19 B13 B20 B11 0.0(10) . . . . ?
B19 B17 B18 B12 -37.0(7) . . . . ?
B19 B17 B18 B16 -139.1(8) . . . . ?
B19 B17 B18 B11 -101.5(9) . . . . ?
B19 B18 B11 C13 -60.4(10) . . . . ?
B19 B18 B11 B12 38.1(7) . . . . ?
B19 B18 B11 B16 -101.0(9) . . . . ?
B19 B18 B11 B20 0.9(10) . . . . ?

loop_
_smtbx_masks_void_nr
_smtbx_masks_void_average_x
_smtbx_masks_void_average_y
_smtbx_masks_void_average_z
_smtbx_masks_void_volume
_smtbx_masks_void_count_electrons
_smtbx_masks_void_content
1 -0.702 0.000 0.500 1105.0 320.6 ?
2 -0.660 0.500 1.000 1105.0 320.6 ?
